data_1513685
loop_
_publ_author_name
'Franke, Sebastian M.'
'Heinemann, Frank W.'
'Meyer, Karsten'

_publ_section_title
;
 Reactivity of uranium(iv) bridged chalcogenido complexes UIV--E--UIV (E =
 S, Se) with elemental sulfur and selenium: synthesis of
 polychalcogenido-bridged uranium complexes
;
_journal_issue 3
_journal_name_full 'Chemical Science'
_journal_page_first 942
_journal_paper_doi 10.1039/c3sc52799a
_journal_volume 5
_journal_year 2014
_chemical_formula_moiety 'C112 H142 N2 O8 Se2 U2, 2(C4 H10 O2)'
_chemical_formula_sum 'C120 H162 N2 O12 Se2 U2'
_chemical_formula_weight 2458.50
_chemical_name_systematic
; 
 ? 
;
_space_group_IT_number 2
_symmetry_cell_setting triclinic
_symmetry_space_group_name_Hall '-P 1'
_symmetry_space_group_name_H-M 'P -1'
_atom_sites_solution_hydrogens geom
_atom_sites_solution_primary direct
_atom_sites_solution_secondary difmap
_audit_creation_method SHELXL-97
_cell_angle_alpha 90.0175(5)
_cell_angle_beta 93.0811(5)
_cell_angle_gamma 116.8421(4)
_cell_formula_units_Z 2
_cell_length_a 14.6186(1)
_cell_length_b 14.8584(1)
_cell_length_c 27.0913(3)
_cell_measurement_reflns_used 9809
_cell_measurement_temperature 100(2)
_cell_measurement_theta_max 29.13
_cell_measurement_theta_min 2.64
_cell_volume 5240.86(8)
_computing_cell_refinement 'Bruker SAINT'
_computing_data_collection 'Bruker APEX2'
_computing_data_reduction 'Bruker SAINT'
_computing_molecular_graphics 'SHELXTL 6.12 (Bruker AXS, 2002)'
_computing_publication_material 'SHELXTL 6.12 (Bruker AXS, 2002)'
_computing_structure_refinement 'SHELXTL 6.12 (Bruker AXS, 2002)'
_computing_structure_solution 'SHELXTL 6.12 (Bruker AXS, 2002)'
_diffrn_ambient_temperature 100(2)
_diffrn_detector_area_resol_mean 83.33
_diffrn_measured_fraction_theta_full 0.997
_diffrn_measured_fraction_theta_max 0.901
_diffrn_measurement_device_type 'Bruker Smart APEX II'
_diffrn_measurement_method '\f and \w scans'
_diffrn_radiation_monochromator graphite
_diffrn_radiation_source 'fine-focus sealed tube'
_diffrn_radiation_type MoK\a
_diffrn_radiation_wavelength 0.71073
_diffrn_reflns_av_R_equivalents 0.0502
_diffrn_reflns_av_sigmaI/netI 0.0506
_diffrn_reflns_limit_h_max 19
_diffrn_reflns_limit_h_min -19
_diffrn_reflns_limit_k_max 19
_diffrn_reflns_limit_k_min -20
_diffrn_reflns_limit_l_max 35
_diffrn_reflns_limit_l_min -37
_diffrn_reflns_number 109240
_diffrn_reflns_theta_full 26.00
_diffrn_reflns_theta_max 29.57
_diffrn_reflns_theta_min 1.51
_exptl_absorpt_coefficient_mu 3.844
_exptl_absorpt_correction_T_max 0.746
_exptl_absorpt_correction_T_min 0.574
_exptl_absorpt_correction_type multi-scan
_exptl_absorpt_process_details 'SADABS, Bruker-AXS, 2008'
_exptl_crystal_colour brown
_exptl_crystal_density_diffrn 1.558
_exptl_crystal_density_method 'not measured'
_exptl_crystal_description prism
_exptl_crystal_F_000 2488
_exptl_crystal_size_max 0.42
_exptl_crystal_size_mid 0.28
_exptl_crystal_size_min 0.16
_refine_diff_density_max 1.284
_refine_diff_density_min -0.767
_refine_diff_density_rms 0.119
_refine_ls_extinction_method none
_refine_ls_goodness_of_fit_ref 1.022
_refine_ls_hydrogen_treatment constr
_refine_ls_matrix_type full
_refine_ls_number_parameters 1292
_refine_ls_number_reflns 26524
_refine_ls_number_restraints 0
_refine_ls_restrained_S_all 1.022
_refine_ls_R_factor_all 0.0457
_refine_ls_R_factor_gt 0.0299
_refine_ls_shift/su_max 0.003
_refine_ls_shift/su_mean 0.000
_refine_ls_structure_factor_coef Fsqd
_refine_ls_weighting_details 'calc w=1/[\s^2^(Fo^2^)+(0.0235P)^2^+1.7464P] where P=(Fo^2^+2Fc^2^)/3'
_refine_ls_weighting_scheme calc
_refine_ls_wR_factor_gt 0.0571
_refine_ls_wR_factor_ref 0.0616
_reflns_number_gt 21281
_reflns_number_total 26524
_reflns_threshold_expression >2sigma(I)
_cod_data_source_file c3sc52799a.txt
_cod_data_source_block sf1104
_cod_original_sg_symbol_Hall -P1
_cod_original_sg_symbol_H-M P-1
_cod_database_code 1513685

loop_
_symmetry_equiv_pos_as_xyz
'x, y, z'
'-x, -y, -z'

loop_
_atom_site_label
_atom_site_type_symbol
_atom_site_fract_x
_atom_site_fract_y
_atom_site_fract_z
_atom_site_U_iso_or_equiv
_atom_site_adp_type
_atom_site_occupancy
_atom_site_symmetry_multiplicity
_atom_site_calc_flag
_atom_site_refinement_flags
_atom_site_disorder_assembly
_atom_site_disorder_group
U1 U 0.298530(7) 0.223607(8) 0.309401(4) 0.00936(3) Uani 1 1 d . . .
U2 U 0.201395(7) 0.336718(8) 0.153848(4) 0.00959(3) Uani 1 1 d . . .
Se1 Se 0.29728(2) 0.40076(2) 0.259844(11) 0.01561(6) Uani 1 1 d . . .
Se2 Se 0.37134(2) 0.32177(2) 0.210370(11) 0.01470(7) Uani 1 1 d . . .
O1 O 0.41686(14) 0.17750(15) 0.29916(7) 0.0129(4) Uani 1 1 d . . .
O2 O 0.16007(14) 0.19745(15) 0.34562(7) 0.0124(4) Uani 1 1 d . . .
O3 O 0.37906(14) 0.30081(15) 0.37577(7) 0.0143(4) Uani 1 1 d . . .
O4 O 0.17486(13) 0.20182(15) 0.11087(7) 0.0109(4) Uani 1 1 d . . .
O5 O 0.15683(14) 0.45401(15) 0.17093(7) 0.0121(4) Uani 1 1 d . . .
O6 O 0.28233(14) 0.42173(15) 0.09335(7) 0.0123(4) Uani 1 1 d . . .
O7 O 0.16308(14) 0.08711(15) 0.25200(7) 0.0140(4) Uani 1 1 d . . .
O8 O 0.05967(14) 0.20475(15) 0.20056(7) 0.0132(4) Uani 1 1 d . . .
N1 N 0.26162(16) 0.07510(18) 0.36838(9) 0.0108(5) Uani 1 1 d . . .
N2 N 0.05827(16) 0.31726(18) 0.08725(9) 0.0107(5) Uani 1 1 d . . .
C1 C 0.3075(2) 0.0092(2) 0.35213(11) 0.0129(6) Uani 1 1 d . . .
H1A H 0.2791 -0.0164 0.3182 0.015 Uiso 1 1 calc R . .
H1B H 0.2840 -0.0498 0.3737 0.015 Uiso 1 1 calc R . .
C2 C 0.4228(2) 0.0555(2) 0.35219(10) 0.0124(6) Uani 1 1 d . . .
C3 C 0.4757(2) 0.1384(2) 0.32250(10) 0.0119(6) Uani 1 1 d . . .
C4 C 0.5828(2) 0.1762(2) 0.31889(11) 0.0125(6) Uani 1 1 d . . .
C5 C 0.6303(2) 0.1285(2) 0.34774(11) 0.0175(7) Uani 1 1 d . . .
H5A H 0.7023 0.1528 0.3460 0.021 Uiso 1 1 calc R . .
C6 C 0.5798(2) 0.0486(2) 0.37845(12) 0.0182(7) Uani 1 1 d . . .
C7 C 0.4745(2) 0.0118(2) 0.37933(11) 0.0160(6) Uani 1 1 d . . .
H7A H 0.4370 -0.0446 0.3990 0.019 Uiso 1 1 calc R . .
C8 C 0.1478(2) 0.0061(2) 0.36467(11) 0.0134(6) Uani 1 1 d . . .
H8A H 0.1255 -0.0097 0.3292 0.016 Uiso 1 1 calc R . .
H8B H 0.1359 -0.0581 0.3804 0.016 Uiso 1 1 calc R . .
C9 C 0.0800(2) 0.0444(2) 0.38736(11) 0.0127(6) Uani 1 1 d . . .
C10 C 0.0922(2) 0.1420(2) 0.37905(10) 0.0118(6) Uani 1 1 d . . .
C11 C 0.0356(2) 0.1797(2) 0.40582(10) 0.0118(6) Uani 1 1 d . . .
C12 C -0.0417(2) 0.1106(2) 0.43407(11) 0.0143(6) Uani 1 1 d . . .
H12A H -0.0828 0.1336 0.4510 0.017 Uiso 1 1 calc R . .
C13 C -0.0616(2) 0.0108(2) 0.43875(11) 0.0144(6) Uani 1 1 d . . .
C14 C 0.0031(2) -0.0204(2) 0.41680(11) 0.0144(6) Uani 1 1 d . . .
H14A H -0.0050 -0.0868 0.4219 0.017 Uiso 1 1 calc R . .
C15 C 0.2955(2) 0.1110(2) 0.42062(10) 0.0133(6) Uani 1 1 d . . .
H15A H 0.2850 0.0516 0.4406 0.016 Uiso 1 1 calc R . .
H15B H 0.2494 0.1376 0.4326 0.016 Uiso 1 1 calc R . .
C16 C 0.4052(2) 0.1909(2) 0.43140(11) 0.0134(6) Uani 1 1 d . . .
C17 C 0.4395(2) 0.2873(2) 0.41197(10) 0.0132(6) Uani 1 1 d . . .
C18 C 0.5335(2) 0.3683(2) 0.42890(11) 0.0144(6) Uani 1 1 d . . .
C19 C 0.5944(2) 0.3450(2) 0.46269(12) 0.0183(7) Uani 1 1 d . . .
H19A H 0.6592 0.3974 0.4741 0.022 Uiso 1 1 calc R . .
C20 C 0.5649(2) 0.2483(2) 0.48056(12) 0.0207(7) Uani 1 1 d . . .
C21 C 0.4687(2) 0.1729(2) 0.46560(11) 0.0157(6) Uani 1 1 d . . .
H21A H 0.4457 0.1077 0.4790 0.019 Uiso 1 1 calc R . .
C22 C 0.6522(2) 0.2600(2) 0.28567(11) 0.0120(6) Uani 1 1 d . . .
C23 C 0.8147(2) 0.4266(2) 0.28453(11) 0.0164(6) Uani 1 1 d . . .
H23A H 0.8709 0.4801 0.3059 0.020 Uiso 1 1 calc R . .
C24 C 0.7755(2) 0.2979(2) 0.21673(11) 0.0166(7) Uani 1 1 d . . .
H24A H 0.8059 0.2672 0.1939 0.020 Uiso 1 1 calc R . .
C25 C 0.6702(2) 0.3908(2) 0.22171(11) 0.0165(7) Uani 1 1 d . . .
H25A H 0.6315 0.4208 0.2020 0.020 Uiso 1 1 calc R . .
C26 C 0.7408(2) 0.3445(2) 0.31719(11) 0.0152(6) Uani 1 1 d . . .
H26A H 0.7120 0.3751 0.3404 0.018 Uiso 1 1 calc R . .
H26B H 0.7791 0.3150 0.3370 0.018 Uiso 1 1 calc R . .
C27 C 0.5970(2) 0.3095(2) 0.25487(11) 0.0131(6) Uani 1 1 d . . .
H27A H 0.5400 0.2572 0.2340 0.016 Uiso 1 1 calc R . .
H27B H 0.5670 0.3403 0.2773 0.016 Uiso 1 1 calc R . .
C28 C 0.8613(2) 0.3799(2) 0.24935(11) 0.0189(7) Uani 1 1 d . . .
H28A H 0.9095 0.4328 0.2284 0.023 Uiso 1 1 calc R . .
H28B H 0.9000 0.3504 0.2687 0.023 Uiso 1 1 calc R . .
C29 C 0.7176(2) 0.3451(2) 0.18644(11) 0.0185(7) Uani 1 1 d . . .
H29A H 0.6629 0.2929 0.1646 0.022 Uiso 1 1 calc R . .
H29B H 0.7655 0.3983 0.1655 0.022 Uiso 1 1 calc R . .
C30 C 0.7008(2) 0.2159(2) 0.24903(11) 0.0163(6) Uani 1 1 d . . .
H30A H 0.7377 0.1840 0.2679 0.020 Uiso 1 1 calc R . .
H30B H 0.6456 0.1632 0.2276 0.020 Uiso 1 1 calc R . .
C31 C 0.7567(2) 0.4737(2) 0.25382(12) 0.0182(7) Uani 1 1 d . . .
H31A H 0.7276 0.5057 0.2761 0.022 Uiso 1 1 calc R . .
H31B H 0.8045 0.5262 0.2326 0.022 Uiso 1 1 calc R . .
C32 C 0.6367(3) 0.0033(3) 0.40913(14) 0.0332(9) Uani 1 1 d . . .
H32A H 0.6251 0.0077 0.4441 0.050 Uiso 1 1 calc R . .
H32B H 0.7103 0.0402 0.4042 0.050 Uiso 1 1 calc R . .
H32C H 0.6116 -0.0677 0.3990 0.050 Uiso 1 1 calc R . .
C33 C 0.0616(2) 0.2914(2) 0.40759(10) 0.0121(6) Uani 1 1 d . . .
C34 C 0.2029(2) 0.4661(2) 0.43156(11) 0.0174(7) Uani 1 1 d . . .
H34A H 0.2757 0.5046 0.4449 0.021 Uiso 1 1 calc R . .
C35 C 0.0210(2) 0.4255(2) 0.44444(12) 0.0188(7) Uani 1 1 d . . .
H35A H -0.0258 0.4367 0.4665 0.023 Uiso 1 1 calc R . .
C36 C 0.0810(2) 0.4437(2) 0.35899(12) 0.0216(7) Uani 1 1 d . . .
H36A H 0.0741 0.4675 0.3251 0.026 Uiso 1 1 calc R . .
C37 C 0.1739(2) 0.3536(2) 0.42901(11) 0.0142(6) Uani 1 1 d . . .
H37A H 0.1813 0.3304 0.4626 0.017 Uiso 1 1 calc R . .
H37B H 0.2212 0.3424 0.4079 0.017 Uiso 1 1 calc R . .
C38 C 0.0512(2) 0.3313(2) 0.35621(11) 0.0159(6) Uani 1 1 d . . .
H38A H 0.0960 0.3195 0.3336 0.019 Uiso 1 1 calc R . .
H38B H -0.0206 0.2938 0.3426 0.019 Uiso 1 1 calc R . .
C39 C 0.1322(2) 0.4845(2) 0.46566(11) 0.0178(7) Uani 1 1 d . . .
H39A H 0.1392 0.4617 0.4993 0.021 Uiso 1 1 calc R . .
H39B H 0.1514 0.5575 0.4678 0.021 Uiso 1 1 calc R . .
C40 C 0.0102(2) 0.4623(3) 0.39291(12) 0.0232(7) Uani 1 1 d . . .
H40A H 0.0292 0.5352 0.3946 0.028 Uiso 1 1 calc R . .
H40B H -0.0619 0.4256 0.3795 0.028 Uiso 1 1 calc R . .
C41 C -0.0082(2) 0.3131(2) 0.44162(12) 0.0176(7) Uani 1 1 d . . .
H41A H -0.0806 0.2751 0.4288 0.021 Uiso 1 1 calc R . .
H41B H -0.0022 0.2894 0.4752 0.021 Uiso 1 1 calc R . .
C42 C 0.1919(2) 0.5016(2) 0.37955(12) 0.0200(7) Uani 1 1 d . . .
H42A H 0.2120 0.5748 0.3808 0.024 Uiso 1 1 calc R . .
H42B H 0.2379 0.4902 0.3576 0.024 Uiso 1 1 calc R . .
C43 C -0.1489(2) -0.0612(2) 0.46807(12) 0.0200(7) Uani 1 1 d . . .
H43A H -0.1739 -0.0229 0.4881 0.030 Uiso 1 1 calc R . .
H43B H -0.1246 -0.0997 0.4898 0.030 Uiso 1 1 calc R . .
H43C H -0.2049 -0.1077 0.4454 0.030 Uiso 1 1 calc R . .
C44 C 0.5643(2) 0.4767(2) 0.41337(11) 0.0135(6) Uani 1 1 d . . .
C45 C 0.6936(2) 0.6611(2) 0.42707(12) 0.0205(7) Uani 1 1 d . . .
H45A H 0.7591 0.7074 0.4458 0.025 Uiso 1 1 calc R . .
C46 C 0.5085(2) 0.6162(2) 0.41219(12) 0.0178(7) Uani 1 1 d . . .
H46A H 0.4524 0.6334 0.4207 0.021 Uiso 1 1 calc R . .
C47 C 0.6086(2) 0.6003(2) 0.34352(12) 0.0205(7) Uani 1 1 d . . .
H47A H 0.6176 0.6073 0.3072 0.025 Uiso 1 1 calc R . .
C48 C 0.6652(2) 0.5524(2) 0.44094(12) 0.0185(7) Uani 1 1 d . . .
H48A H 0.6576 0.5458 0.4770 0.022 Uiso 1 1 calc R . .
H48B H 0.7214 0.5362 0.4328 0.022 Uiso 1 1 calc R . .
C49 C 0.5800(2) 0.4913(2) 0.35752(11) 0.0183(7) Uani 1 1 d . . .
H49A H 0.6352 0.4742 0.3487 0.022 Uiso 1 1 calc R . .
H49B H 0.5160 0.4450 0.3385 0.022 Uiso 1 1 calc R . .
C50 C 0.6084(2) 0.6881(2) 0.44066(12) 0.0200(7) Uani 1 1 d . . .
H50A H 0.5997 0.6817 0.4767 0.024 Uiso 1 1 calc R . .
H50B H 0.6269 0.7587 0.4319 0.024 Uiso 1 1 calc R . .
C51 C 0.5225(2) 0.6270(2) 0.35668(12) 0.0211(7) Uani 1 1 d . . .
H51A H 0.5405 0.6971 0.3473 0.025 Uiso 1 1 calc R . .
H51B H 0.4576 0.5814 0.3381 0.025 Uiso 1 1 calc R . .
C52 C 0.4795(2) 0.5073(2) 0.42620(11) 0.0145(6) Uani 1 1 d . . .
H52A H 0.4139 0.4614 0.4083 0.017 Uiso 1 1 calc R . .
H52B H 0.4693 0.5001 0.4621 0.017 Uiso 1 1 calc R . .
C53 C 0.7088(2) 0.6730(3) 0.37172(12) 0.0242(8) Uani 1 1 d . . .
H53A H 0.7653 0.6575 0.3632 0.029 Uiso 1 1 calc R . .
H53B H 0.7271 0.7433 0.3625 0.029 Uiso 1 1 calc R . .
C54 C 0.6357(3) 0.2278(3) 0.51623(14) 0.0328(9) Uani 1 1 d . . .
H54A H 0.6040 0.1560 0.5238 0.049 Uiso 1 1 calc R . .
H54B H 0.6480 0.2680 0.5468 0.049 Uiso 1 1 calc R . .
H54C H 0.7011 0.2461 0.5013 0.049 Uiso 1 1 calc R . .
C55 C 0.0007(2) 0.2084(2) 0.07055(11) 0.0121(6) Uani 1 1 d . . .
H55A H -0.0218 0.1664 0.1001 0.014 Uiso 1 1 calc R . .
H55B H -0.0618 0.1990 0.0504 0.014 Uiso 1 1 calc R . .
C56 C 0.0611(2) 0.1713(2) 0.04080(11) 0.0122(6) Uani 1 1 d . . .
C57 C 0.1475(2) 0.1668(2) 0.06312(10) 0.0117(6) Uani 1 1 d . . .
C58 C 0.2010(2) 0.1259(2) 0.03624(11) 0.0123(6) Uani 1 1 d . . .
C59 C 0.1661(2) 0.0961(2) -0.01290(10) 0.0124(6) Uani 1 1 d . . .
H59A H 0.2010 0.0681 -0.0314 0.015 Uiso 1 1 calc R . .
C60 C 0.0839(2) 0.1047(2) -0.03645(11) 0.0133(6) Uani 1 1 d . . .
C61 C 0.0306(2) 0.1413(2) -0.00845(11) 0.0136(6) Uani 1 1 d . . .
H61A H -0.0276 0.1460 -0.0231 0.016 Uiso 1 1 calc R . .
C62 C -0.0190(2) 0.3385(2) 0.11255(11) 0.0145(6) Uani 1 1 d . . .
H62A H -0.0827 0.3129 0.0908 0.017 Uiso 1 1 calc R . .
H62B H -0.0358 0.2997 0.1433 0.017 Uiso 1 1 calc R . .
C63 C 0.0127(2) 0.4471(2) 0.12572(11) 0.0132(6) Uani 1 1 d . . .
C64 C 0.1003(2) 0.5023(2) 0.15705(11) 0.0119(6) Uani 1 1 d . . .
C65 C 0.1254(2) 0.6025(2) 0.17150(11) 0.0137(6) Uani 1 1 d . . .
C66 C 0.0602(2) 0.6413(2) 0.15196(12) 0.0187(7) Uani 1 1 d . . .
H66A H 0.0756 0.7086 0.1612 0.022 Uiso 1 1 calc R . .
C67 C -0.0251(2) 0.5884(2) 0.12007(11) 0.0172(7) Uani 1 1 d . . .
C68 C -0.0487(2) 0.4900(2) 0.10759(11) 0.0147(6) Uani 1 1 d . . .
H68A H -0.1076 0.4513 0.0863 0.018 Uiso 1 1 calc R . .
C69 C 0.0948(2) 0.3802(2) 0.04287(10) 0.0124(6) Uani 1 1 d . . .
H69A H 0.0351 0.3847 0.0261 0.015 Uiso 1 1 calc R . .
H69B H 0.1177 0.3437 0.0198 0.015 Uiso 1 1 calc R . .
C70 C 0.1803(2) 0.4862(2) 0.05040(10) 0.0119(6) Uani 1 1 d . . .
C71 C 0.2768(2) 0.5023(2) 0.07183(10) 0.0109(6) Uani 1 1 d . . .
C72 C 0.3622(2) 0.5969(2) 0.07124(10) 0.0108(6) Uani 1 1 d . . .
C73 C 0.3461(2) 0.6747(2) 0.05034(10) 0.0120(6) Uani 1 1 d . . .
H73A H 0.4029 0.7398 0.0498 0.014 Uiso 1 1 calc R . .
C74 C 0.2511(2) 0.6620(2) 0.03017(11) 0.0135(6) Uani 1 1 d . . .
C75 C 0.1692(2) 0.5664(2) 0.03029(11) 0.0144(6) Uani 1 1 d . . .
H75A H 0.1040 0.5557 0.0163 0.017 Uiso 1 1 calc R . .
C76 C 0.2926(2) 0.1128(2) 0.05901(11) 0.0142(6) Uani 1 1 d . . .
C77 C 0.4225(2) 0.0463(3) 0.04730(12) 0.0236(8) Uani 1 1 d . . .
H77A H 0.4466 0.0118 0.0233 0.028 Uiso 1 1 calc R . .
C78 C 0.3518(2) 0.0358(2) 0.12980(11) 0.0156(6) Uani 1 1 d . . .
H78A H 0.3293 -0.0053 0.1600 0.019 Uiso 1 1 calc R . .
C79 C 0.4736(2) 0.2034(3) 0.09843(13) 0.0224(7) Uani 1 1 d . . .
H79A H 0.5312 0.2710 0.1082 0.027 Uiso 1 1 calc R . .
C80 C 0.3315(2) 0.0586(3) 0.02312(11) 0.0188(7) Uani 1 1 d . . .
H80A H 0.2751 -0.0087 0.0135 0.023 Uiso 1 1 calc R . .
H80B H 0.3531 0.0981 -0.0072 0.023 Uiso 1 1 calc R . .
C81 C 0.3831(2) 0.2166(2) 0.07381(12) 0.0176(7) Uani 1 1 d . . .
H81A H 0.4057 0.2577 0.0440 0.021 Uiso 1 1 calc R . .
H81B H 0.3602 0.2527 0.0971 0.021 Uiso 1 1 calc R . .
C82 C 0.3888(2) -0.0174(3) 0.09359(11) 0.0195(7) Uani 1 1 d . . .
H82A H 0.3328 -0.0851 0.0844 0.023 Uiso 1 1 calc R . .
H82B H 0.4473 -0.0257 0.1092 0.023 Uiso 1 1 calc R . .
C83 C 0.4383(2) 0.1394(2) 0.14425(12) 0.0203(7) Uani 1 1 d . . .
H83A H 0.4968 0.1321 0.1605 0.024 Uiso 1 1 calc R . .
H83B H 0.4143 0.1735 0.1680 0.024 Uiso 1 1 calc R . .
C84 C 0.2610(2) 0.0487(2) 0.10538(11) 0.0135(6) Uani 1 1 d . . .
H84A H 0.2040 -0.0186 0.0961 0.016 Uiso 1 1 calc R . .
H84B H 0.2360 0.0815 0.1294 0.016 Uiso 1 1 calc R . .
C85 C 0.5100(2) 0.1501(3) 0.06175(13) 0.0294(9) Uani 1 1 d . . .
H85A H 0.5325 0.1909 0.0319 0.035 Uiso 1 1 calc R . .
H85B H 0.5691 0.1425 0.0770 0.035 Uiso 1 1 calc R . .
C86 C 0.0543(2) 0.0759(2) -0.09031(11) 0.0170(7) Uani 1 1 d . . .
H86A H -0.0206 0.0436 -0.0956 0.025 Uiso 1 1 calc R . .
H86B H 0.0804 0.0288 -0.1003 0.025 Uiso 1 1 calc R . .
H86C H 0.0840 0.1365 -0.1101 0.025 Uiso 1 1 calc R . .
C87 C 0.2203(2) 0.6701(2) 0.20495(11) 0.0130(6) Uani 1 1 d . . .
C88 C 0.3210(2) 0.8387(2) 0.25096(12) 0.0199(7) Uani 1 1 d . . .
H88A H 0.3203 0.9037 0.2597 0.024 Uiso 1 1 calc R . .
C89 C 0.3251(2) 0.6844(2) 0.28460(11) 0.0171(7) Uani 1 1 d . . .
H89A H 0.3282 0.6487 0.3155 0.021 Uiso 1 1 calc R . .
C90 C 0.4150(2) 0.7603(2) 0.20799(11) 0.0156(6) Uani 1 1 d . . .
H90A H 0.4763 0.7741 0.1888 0.019 Uiso 1 1 calc R . .
C91 C 0.2232(2) 0.7723(2) 0.21879(12) 0.0179(7) Uani 1 1 d . . .
H91A H 0.2210 0.8080 0.1882 0.022 Uiso 1 1 calc R . .
H91B H 0.1620 0.7602 0.2370 0.022 Uiso 1 1 calc R . .
C92 C 0.3168(2) 0.6941(2) 0.17622(11) 0.0132(6) Uani 1 1 d . . .
H92A H 0.3180 0.6304 0.1665 0.016 Uiso 1 1 calc R . .
H92B H 0.3142 0.7297 0.1457 0.016 Uiso 1 1 calc R . .
C93 C 0.3262(3) 0.7852(2) 0.29828(12) 0.0235(7) Uani 1 1 d . . .
H93A H 0.2667 0.7729 0.3179 0.028 Uiso 1 1 calc R . .
H93B H 0.3898 0.8280 0.3185 0.028 Uiso 1 1 calc R . .
C94 C 0.4195(2) 0.7053(2) 0.25496(11) 0.0157(6) Uani 1 1 d . . .
H94A H 0.4832 0.7473 0.2753 0.019 Uiso 1 1 calc R . .
H94B H 0.4201 0.6409 0.2462 0.019 Uiso 1 1 calc R . .
C95 C 0.2264(2) 0.6182(2) 0.25334(11) 0.0160(6) Uani 1 1 d . . .
H95A H 0.1661 0.6053 0.2725 0.019 Uiso 1 1 calc R . .
H95B H 0.2250 0.5525 0.2455 0.019 Uiso 1 1 calc R . .
C96 C 0.4155(2) 0.8605(2) 0.22203(12) 0.0172(7) Uani 1 1 d . . .
H96A H 0.4788 0.9031 0.2425 0.021 Uiso 1 1 calc R . .
H96B H 0.4142 0.8975 0.1918 0.021 Uiso 1 1 calc R . .
C97 C -0.0908(2) 0.6366(3) 0.10056(13) 0.0250(8) Uani 1 1 d . . .
H97A H -0.1461 0.5889 0.0779 0.038 Uiso 1 1 calc R . .
H97B H -0.0484 0.6976 0.0828 0.038 Uiso 1 1 calc R . .
H97C H -0.1204 0.6545 0.1282 0.038 Uiso 1 1 calc R . .
C98 C 0.47058(19) 0.6128(2) 0.08898(10) 0.0104(6) Uani 1 1 d . . .
C99 C 0.5859(2) 0.5910(2) 0.15639(11) 0.0137(6) Uani 1 1 d . . .
H99A H 0.5883 0.5679 0.1909 0.016 Uiso 1 1 calc R . .
C100 C 0.6597(2) 0.7369(2) 0.10072(11) 0.0156(6) Uani 1 1 d . . .
H10A H 0.7103 0.8096 0.0988 0.019 Uiso 1 1 calc R . .
C101 C 0.6095(2) 0.5632(2) 0.06800(11) 0.0138(6) Uani 1 1 d . . .
H10B H 0.6274 0.5222 0.0447 0.017 Uiso 1 1 calc R . .
C102 C 0.4782(2) 0.5797(2) 0.14252(10) 0.0125(6) Uani 1 1 d . . .
H10C H 0.4620 0.6214 0.1656 0.015 Uiso 1 1 calc R . .
H10D H 0.4271 0.5084 0.1457 0.015 Uiso 1 1 calc R . .
C103 C 0.5012(2) 0.5507(2) 0.05350(11) 0.0123(6) Uani 1 1 d . . .
H10E H 0.4511 0.4785 0.0545 0.015 Uiso 1 1 calc R . .
H10F H 0.4992 0.5733 0.0193 0.015 Uiso 1 1 calc R . .
C104 C 0.6642(2) 0.7019(2) 0.15339(11) 0.0168(6) Uani 1 1 d . . .
H10G H 0.6484 0.7434 0.1768 0.020 Uiso 1 1 calc R . .
H10H H 0.7340 0.7100 0.1625 0.020 Uiso 1 1 calc R . .
C105 C 0.6862(2) 0.6750(2) 0.06483(11) 0.0159(6) Uani 1 1 d . . .
H10I H 0.7568 0.6843 0.0731 0.019 Uiso 1 1 calc R . .
H10J H 0.6834 0.6980 0.0307 0.019 Uiso 1 1 calc R . .
C106 C 0.5512(2) 0.7242(2) 0.08620(11) 0.0127(6) Uani 1 1 d . . .
H10K H 0.5494 0.7477 0.0521 0.015 Uiso 1 1 calc R . .
H10L H 0.5343 0.7662 0.1088 0.015 Uiso 1 1 calc R . .
C107 C 0.6116(2) 0.5270(2) 0.12055(11) 0.0145(6) Uani 1 1 d . . .
H10M H 0.6805 0.5329 0.1299 0.017 Uiso 1 1 calc R . .
H10N H 0.5609 0.4552 0.1223 0.017 Uiso 1 1 calc R . .
C108 C 0.2384(2) 0.7490(2) 0.00816(12) 0.0215(7) Uani 1 1 d . . .
H10O H 0.1835 0.7566 0.0241 0.032 Uiso 1 1 calc R . .
H10P H 0.2204 0.7360 -0.0274 0.032 Uiso 1 1 calc R . .
H10Q H 0.3028 0.8111 0.0134 0.032 Uiso 1 1 calc R . .
C109 C 0.1858(2) 0.0145(2) 0.22700(12) 0.0213(7) Uani 1 1 d . . .
H10R H 0.1557 0.0030 0.1930 0.032 Uiso 1 1 calc R . .
H10S H 0.1569 -0.0492 0.2445 0.032 Uiso 1 1 calc R . .
H10T H 0.2605 0.0404 0.2265 0.032 Uiso 1 1 calc R . .
C110 C 0.0548(2) 0.0606(2) 0.24739(11) 0.0157(6) Uani 1 1 d . . .
H11A H 0.0373 0.0902 0.2759 0.019 Uiso 1 1 calc R . .
H11B H 0.0145 -0.0137 0.2484 0.019 Uiso 1 1 calc R . .
C111 C 0.0249(2) 0.0970(2) 0.20022(11) 0.0139(6) Uani 1 1 d . . .
H11C H 0.0541 0.0780 0.1722 0.017 Uiso 1 1 calc R . .
H11D H -0.0508 0.0624 0.1948 0.017 Uiso 1 1 calc R . .
C112 C 0.0027(2) 0.2353(2) 0.23306(12) 0.0195(7) Uani 1 1 d . . .
H11E H -0.0705 0.2009 0.2225 0.029 Uiso 1 1 calc R . .
H11F H 0.0275 0.3085 0.2316 0.029 Uiso 1 1 calc R . .
H11G H 0.0125 0.2173 0.2670 0.029 Uiso 1 1 calc R . .
O9 O 0.18596(19) 0.0072(3) 0.73592(10) 0.0555(9) Uani 1 1 d . . .
O10 O 0.2401(5) -0.0613(6) 0.8268(2) 0.028(2) Uani 0.65(2) 1 d P A 1
O10A O 0.2261(6) -0.0219(15) 0.8379(5) 0.030(4) Uani 0.35(2) 1 d P A 2
C113 C 0.1744(3) 0.0194(4) 0.68589(15) 0.0534(13) Uani 1 1 d . . .
H11H H 0.1041 0.0087 0.6774 0.080 Uiso 1 1 calc R . .
H11I H 0.1877 -0.0298 0.6674 0.080 Uiso 1 1 calc R . .
H11J H 0.2231 0.0879 0.6773 0.080 Uiso 1 1 calc R . .
C114 C 0.2772(3) 0.0506(4) 0.75844(17) 0.0652(16) Uani 1 1 d . A .
H11K H 0.3029 0.1242 0.7548 0.078 Uiso 1 1 calc R . .
H11L H 0.3220 0.0311 0.7396 0.078 Uiso 1 1 calc R . .
C115 C 0.2947(3) 0.0353(3) 0.80850(16) 0.0446(11) Uani 1 1 d . . .
H11M H 0.3688 0.0552 0.8144 0.054 Uiso 0.65(2) 1 calc PR A 1
H11N H 0.2796 0.0824 0.8284 0.054 Uiso 0.65(2) 1 calc PR A 1
H11O H 0.3477 0.0112 0.8094 0.054 Uiso 0.35(2) 1 calc PR A 2
H11P H 0.3276 0.1033 0.8246 0.054 Uiso 0.35(2) 1 calc PR A 2
C116 C 0.2657(3) -0.0644(3) 0.87743(14) 0.0398(10) Uani 1 1 d . . .
H11Q H 0.2273 -0.1334 0.8889 0.060 Uiso 0.65(2) 1 calc PR A 1
H11R H 0.2481 -0.0187 0.8963 0.060 Uiso 0.65(2) 1 calc PR A 1
H11S H 0.3395 -0.0434 0.8824 0.060 Uiso 0.65(2) 1 calc PR A 1
H11T H 0.2153 -0.1343 0.8826 0.060 Uiso 0.35(2) 1 calc PR A 2
H11U H 0.2780 -0.0245 0.9081 0.060 Uiso 0.35(2) 1 calc PR A 2
H11V H 0.3302 -0.0629 0.8681 0.060 Uiso 0.35(2) 1 calc PR A 2
O12 O 0.9742(2) 0.7934(2) 0.28570(12) 0.0594(9) Uani 1 1 d . . .
O13 O 1.0943(4) 0.7541(4) 0.3712(3) 0.0319(19) Uani 0.479(8) 1 d P B 1
O14 O 1.0307(5) 0.7506(4) 0.3869(2) 0.0352(17) Uani 0.521(8) 1 d P B 2
C117 C 0.8756(5) 0.7730(6) 0.2564(4) 0.036(2) Uani 0.479(8) 1 d P B 1
H1AA H 0.8678 0.8351 0.2549 0.054 Uiso 0.479(8) 1 calc PR B 1
H1AB H 0.8173 0.7209 0.2726 0.054 Uiso 0.479(8) 1 calc PR B 1
H1AC H 0.8775 0.7495 0.2229 0.054 Uiso 0.479(8) 1 calc PR B 1
C118 C 0.9656(3) 0.7037(3) 0.30477(14) 0.0311(9) Uani 1 1 d . B .
H1AD H 1.0155 0.6851 0.2901 0.037 Uiso 0.479(8) 1 calc PR B 1
H1AE H 0.8955 0.6488 0.2970 0.037 Uiso 0.479(8) 1 calc PR B 1
H1AF H 0.9652 0.6584 0.2779 0.037 Uiso 0.521(8) 1 calc PR B 2
H1AG H 0.9010 0.6691 0.3219 0.037 Uiso 0.521(8) 1 calc PR B 2
C119 C 0.9879(6) 0.7193(7) 0.3622(4) 0.027(2) Uani 0.479(8) 1 d P B 1
H1AH H 0.9670 0.7694 0.3747 0.032 Uiso 0.479(8) 1 calc PR B 1
H1AI H 0.9495 0.6549 0.3789 0.032 Uiso 0.479(8) 1 calc PR B 1
C120 C 1.1145(3) 0.7604(3) 0.42401(15) 0.0462(11) Uani 1 1 d . . .
H12B H 1.1882 0.7847 0.4317 0.069 Uiso 0.479(8) 1 calc PR B 1
H12C H 1.0765 0.6935 0.4378 0.069 Uiso 0.479(8) 1 calc PR B 1
H12D H 1.0924 0.8073 0.4385 0.069 Uiso 0.479(8) 1 calc PR B 1
H12E H 1.1810 0.7956 0.4093 0.069 Uiso 0.521(8) 1 calc PR B 2
H12F H 1.1040 0.6931 0.4339 0.069 Uiso 0.521(8) 1 calc PR B 2
H12G H 1.1133 0.7989 0.4531 0.069 Uiso 0.521(8) 1 calc PR B 2
C121 C 0.9377(7) 0.7680(6) 0.2336(3) 0.048(3) Uani 0.521(8) 1 d P B 2
H12H H 0.9555 0.7160 0.2216 0.073 Uiso 0.521(8) 1 calc PR B 2
H12I H 0.9702 0.8284 0.2138 0.073 Uiso 0.521(8) 1 calc PR B 2
H12J H 0.8629 0.7425 0.2305 0.073 Uiso 0.521(8) 1 calc PR B 2
C122 C 1.0562(6) 0.7299(5) 0.3403(3) 0.0231(17) Uani 0.521(8) 1 d P B 2
H12K H 1.0737 0.6729 0.3423 0.028 Uiso 0.521(8) 1 calc PR B 2
H12L H 1.1164 0.7897 0.3290 0.028 Uiso 0.521(8) 1 calc PR B 2

loop_
_atom_site_aniso_label
_atom_site_aniso_U_11
_atom_site_aniso_U_22
_atom_site_aniso_U_33
_atom_site_aniso_U_23
_atom_site_aniso_U_13
_atom_site_aniso_U_12
U1 0.00915(5) 0.00954(6) 0.00925(6) 0.00081(4) 0.00093(4) 0.00406(4)
U2 0.00936(5) 0.00974(6) 0.01006(6) -0.00008(4) -0.00066(4) 0.00478(4)
Se1 0.02284(15) 0.01219(16) 0.01311(16) -0.00140(12) -0.00426(12) 0.00963(13)
Se2 0.01193(13) 0.02122(17) 0.01328(15) 0.00594(13) 0.00222(11) 0.00937(12)
O1 0.0106(9) 0.0148(11) 0.0134(11) 0.0033(9) 0.0011(8) 0.0058(8)
O2 0.0144(9) 0.0120(11) 0.0105(10) 0.0030(8) 0.0022(8) 0.0055(9)
O3 0.0161(10) 0.0135(12) 0.0114(11) 0.0003(9) -0.0037(8) 0.0055(9)
O4 0.0117(9) 0.0119(11) 0.0093(10) -0.0021(8) -0.0018(8) 0.0057(8)
O5 0.0120(9) 0.0131(11) 0.0132(11) -0.0018(9) -0.0026(8) 0.0080(8)
O6 0.0112(9) 0.0108(11) 0.0156(11) 0.0022(9) 0.0003(8) 0.0058(8)
O7 0.0109(9) 0.0140(11) 0.0158(11) -0.0030(9) 0.0007(8) 0.0045(8)
O8 0.0138(9) 0.0123(11) 0.0129(11) -0.0029(9) 0.0027(8) 0.0051(9)
N1 0.0095(11) 0.0103(13) 0.0117(13) -0.0029(10) 0.0004(9) 0.0036(10)
N2 0.0107(11) 0.0098(13) 0.0114(13) -0.0016(10) 0.0005(9) 0.0045(10)
C1 0.0160(13) 0.0062(15) 0.0158(16) 0.0033(12) 0.0047(12) 0.0042(12)
C2 0.0141(13) 0.0120(16) 0.0105(15) -0.0017(12) 0.0012(11) 0.0054(12)
C3 0.0160(13) 0.0124(16) 0.0093(15) 0.0003(12) -0.0012(11) 0.0084(12)
C4 0.0148(13) 0.0129(16) 0.0120(15) 0.0006(12) 0.0013(11) 0.0082(12)
C5 0.0135(14) 0.0206(18) 0.0210(17) 0.0031(14) 0.0019(12) 0.0099(13)
C6 0.0214(15) 0.0182(18) 0.0192(17) 0.0039(14) -0.0011(13) 0.0128(14)
C7 0.0223(15) 0.0138(17) 0.0162(16) 0.0026(13) 0.0035(12) 0.0118(13)
C8 0.0129(13) 0.0100(16) 0.0154(16) 0.0021(12) 0.0020(11) 0.0035(12)
C9 0.0088(12) 0.0139(16) 0.0129(15) -0.0020(12) -0.0015(11) 0.0032(12)
C10 0.0093(12) 0.0141(16) 0.0093(14) -0.0016(12) 0.0003(11) 0.0031(12)
C11 0.0117(13) 0.0134(16) 0.0080(14) -0.0020(12) -0.0031(11) 0.0042(12)
C12 0.0138(13) 0.0161(17) 0.0125(15) -0.0018(13) 0.0036(11) 0.0062(12)
C13 0.0130(13) 0.0151(17) 0.0114(15) 0.0004(13) 0.0007(11) 0.0030(12)
C14 0.0139(13) 0.0132(16) 0.0138(16) 0.0009(13) -0.0007(11) 0.0042(12)
C15 0.0168(14) 0.0161(17) 0.0080(14) 0.0018(12) 0.0024(11) 0.0080(13)
C16 0.0151(13) 0.0132(16) 0.0116(15) -0.0031(12) -0.0001(11) 0.0062(12)
C17 0.0145(13) 0.0165(17) 0.0101(15) -0.0018(12) 0.0009(11) 0.0083(12)
C18 0.0181(14) 0.0154(17) 0.0101(15) 0.0000(12) 0.0012(11) 0.0079(13)
C19 0.0160(14) 0.0145(17) 0.0216(18) -0.0015(14) -0.0049(12) 0.0051(13)
C20 0.0240(16) 0.0197(19) 0.0188(17) -0.0015(14) -0.0061(13) 0.0111(14)
C21 0.0197(14) 0.0111(16) 0.0154(16) 0.0004(13) -0.0015(12) 0.0066(13)
C22 0.0114(13) 0.0106(16) 0.0139(15) 0.0020(12) 0.0016(11) 0.0047(12)
C23 0.0112(13) 0.0155(17) 0.0195(17) 0.0001(13) -0.0013(12) 0.0036(12)
C24 0.0140(13) 0.0190(18) 0.0164(16) -0.0001(13) 0.0034(12) 0.0070(13)
C25 0.0134(13) 0.0218(18) 0.0162(16) 0.0053(13) 0.0028(12) 0.0095(13)
C26 0.0147(13) 0.0123(16) 0.0179(17) 0.0013(13) -0.0005(12) 0.0057(12)
C27 0.0120(13) 0.0135(16) 0.0150(16) 0.0017(12) -0.0002(11) 0.0069(12)
C28 0.0129(13) 0.0242(19) 0.0196(17) 0.0053(14) 0.0018(12) 0.0083(13)
C29 0.0153(14) 0.0235(19) 0.0147(16) 0.0004(14) 0.0021(12) 0.0069(13)
C30 0.0142(14) 0.0177(17) 0.0174(16) -0.0026(13) 0.0012(12) 0.0075(13)
C31 0.0180(14) 0.0151(17) 0.0211(17) 0.0042(14) 0.0040(13) 0.0068(13)
C32 0.0269(18) 0.039(2) 0.043(2) 0.0183(19) 0.0062(16) 0.0221(18)
C33 0.0125(13) 0.0122(16) 0.0117(15) -0.0006(12) 0.0022(11) 0.0054(12)
C34 0.0138(14) 0.0155(17) 0.0206(17) -0.0050(13) 0.0009(12) 0.0047(13)
C35 0.0155(14) 0.0192(18) 0.0234(18) -0.0074(14) 0.0015(13) 0.0092(13)
C36 0.0335(18) 0.0184(18) 0.0165(17) 0.0009(14) -0.0031(14) 0.0154(15)
C37 0.0117(13) 0.0138(16) 0.0159(16) -0.0023(13) -0.0007(11) 0.0047(12)
C38 0.0183(14) 0.0146(17) 0.0146(16) -0.0029(13) -0.0021(12) 0.0075(13)
C39 0.0209(15) 0.0164(17) 0.0162(17) -0.0040(13) 0.0016(12) 0.0085(13)
C40 0.0220(16) 0.0188(19) 0.031(2) -0.0071(15) -0.0082(14) 0.0124(14)
C41 0.0132(14) 0.0192(18) 0.0196(17) -0.0040(14) 0.0026(12) 0.0066(13)
C42 0.0250(16) 0.0107(17) 0.0222(18) -0.0003(13) 0.0051(13) 0.0059(13)
C43 0.0165(14) 0.0179(18) 0.0240(18) 0.0033(14) 0.0073(13) 0.0056(13)
C44 0.0132(13) 0.0127(16) 0.0152(16) -0.0003(12) 0.0001(11) 0.0064(12)
C45 0.0163(14) 0.0140(17) 0.0265(19) -0.0012(14) -0.0061(13) 0.0036(13)
C46 0.0185(14) 0.0142(17) 0.0223(18) -0.0031(14) -0.0020(13) 0.0094(13)
C47 0.0285(17) 0.0145(18) 0.0151(17) 0.0055(13) 0.0050(13) 0.0065(14)
C48 0.0161(14) 0.0144(17) 0.0232(18) -0.0007(14) -0.0040(13) 0.0058(13)
C49 0.0219(15) 0.0173(18) 0.0158(16) 0.0012(13) 0.0052(12) 0.0086(14)
C50 0.0258(16) 0.0099(17) 0.0219(18) -0.0010(14) -0.0028(13) 0.0065(14)
C51 0.0244(16) 0.0141(18) 0.0216(18) 0.0041(14) -0.0041(13) 0.0065(14)
C52 0.0162(14) 0.0128(16) 0.0135(16) -0.0002(12) 0.0010(12) 0.0056(12)
C53 0.0207(16) 0.0184(19) 0.032(2) 0.0077(15) 0.0080(14) 0.0065(14)
C54 0.0314(19) 0.020(2) 0.042(2) 0.0012(17) -0.0171(17) 0.0094(16)
C55 0.0084(12) 0.0128(16) 0.0131(15) 0.0010(12) -0.0009(11) 0.0033(11)
C56 0.0128(13) 0.0064(15) 0.0151(16) 0.0008(12) 0.0004(11) 0.0024(11)
C57 0.0130(13) 0.0108(16) 0.0099(15) 0.0001(12) 0.0007(11) 0.0042(12)
C58 0.0110(13) 0.0092(15) 0.0153(16) 0.0024(12) 0.0017(11) 0.0033(11)
C59 0.0137(13) 0.0113(16) 0.0108(15) -0.0001(12) 0.0024(11) 0.0043(12)
C60 0.0141(13) 0.0082(15) 0.0122(15) 0.0027(12) -0.0001(11) 0.0002(12)
C61 0.0114(13) 0.0117(16) 0.0146(16) 0.0016(12) -0.0023(11) 0.0029(12)
C62 0.0098(13) 0.0183(17) 0.0172(16) 0.0010(13) 0.0009(11) 0.0081(12)
C63 0.0117(13) 0.0137(16) 0.0156(16) 0.0029(12) 0.0032(11) 0.0068(12)
C64 0.0099(12) 0.0128(16) 0.0151(15) 0.0043(12) 0.0042(11) 0.0066(12)
C65 0.0131(13) 0.0157(17) 0.0146(16) 0.0028(13) 0.0027(11) 0.0083(12)
C66 0.0182(14) 0.0154(17) 0.0257(18) 0.0022(14) 0.0035(13) 0.0102(13)
C67 0.0124(13) 0.0198(18) 0.0211(17) 0.0040(14) 0.0022(12) 0.0087(13)
C68 0.0097(13) 0.0182(17) 0.0156(16) 0.0014(13) -0.0008(11) 0.0061(12)
C69 0.0120(13) 0.0146(16) 0.0101(15) 0.0005(12) -0.0028(11) 0.0060(12)
C70 0.0113(13) 0.0130(16) 0.0115(15) 0.0015(12) 0.0021(11) 0.0055(12)
C71 0.0135(13) 0.0146(16) 0.0075(14) 0.0020(12) 0.0021(11) 0.0090(12)
C72 0.0128(13) 0.0144(16) 0.0075(14) -0.0004(12) 0.0003(11) 0.0082(12)
C73 0.0109(12) 0.0121(16) 0.0104(15) 0.0012(12) 0.0015(11) 0.0028(12)
C74 0.0162(14) 0.0141(16) 0.0101(15) 0.0003(12) -0.0008(11) 0.0070(12)
C75 0.0108(13) 0.0207(18) 0.0128(15) -0.0017(13) -0.0020(11) 0.0085(12)
C76 0.0160(14) 0.0170(17) 0.0115(15) 0.0012(13) 0.0029(11) 0.0089(13)
C77 0.0284(17) 0.039(2) 0.0161(17) 0.0047(15) 0.0072(13) 0.0263(17)
C78 0.0200(14) 0.0198(18) 0.0116(15) 0.0034(13) 0.0018(12) 0.0130(13)
C79 0.0120(14) 0.0181(18) 0.034(2) 0.0024(15) -0.0034(13) 0.0046(13)
C80 0.0244(16) 0.0271(19) 0.0111(16) 0.0028(14) 0.0049(12) 0.0168(15)
C81 0.0154(14) 0.0166(17) 0.0198(17) 0.0044(14) -0.0006(12) 0.0065(13)
C82 0.0250(16) 0.0227(19) 0.0179(17) -0.0015(14) -0.0019(13) 0.0173(15)
C83 0.0216(15) 0.0251(19) 0.0197(18) -0.0030(14) -0.0076(13) 0.0163(15)
C84 0.0144(13) 0.0150(16) 0.0139(15) 0.0017(12) 0.0039(11) 0.0087(12)
C85 0.0193(16) 0.046(2) 0.029(2) 0.0175(18) 0.0083(14) 0.0195(17)
C86 0.0176(14) 0.0170(17) 0.0132(16) -0.0012(13) -0.0012(12) 0.0052(13)
C87 0.0157(13) 0.0122(16) 0.0131(15) -0.0003(12) 0.0015(11) 0.0080(12)
C88 0.0239(16) 0.0132(17) 0.0237(18) -0.0049(14) 0.0026(13) 0.0094(14)
C89 0.0229(15) 0.0132(17) 0.0118(16) 0.0010(13) 0.0007(12) 0.0053(13)
C90 0.0147(14) 0.0154(17) 0.0165(16) 0.0014(13) 0.0021(12) 0.0066(13)
C91 0.0169(14) 0.0138(17) 0.0246(18) -0.0013(14) 0.0030(12) 0.0082(13)
C92 0.0147(13) 0.0123(16) 0.0134(15) 0.0003(12) 0.0009(11) 0.0067(12)
C93 0.0286(17) 0.0207(19) 0.0183(18) -0.0066(14) 0.0021(14) 0.0085(15)
C94 0.0181(14) 0.0099(16) 0.0179(17) -0.0005(13) -0.0016(12) 0.0054(12)
C95 0.0183(14) 0.0134(17) 0.0155(16) 0.0003(13) 0.0032(12) 0.0064(13)
C96 0.0177(14) 0.0133(17) 0.0188(17) -0.0007(13) -0.0019(12) 0.0058(13)
C97 0.0199(15) 0.024(2) 0.036(2) 0.0003(16) -0.0058(14) 0.0147(15)
C98 0.0090(12) 0.0100(15) 0.0120(15) -0.0005(12) -0.0011(11) 0.0042(11)
C99 0.0137(13) 0.0152(17) 0.0132(15) 0.0019(13) -0.0006(11) 0.0075(12)
C100 0.0104(13) 0.0104(16) 0.0220(17) 0.0043(13) -0.0014(12) 0.0014(12)
C101 0.0118(13) 0.0174(17) 0.0131(15) 0.0021(13) 0.0027(11) 0.0072(12)
C102 0.0150(13) 0.0128(16) 0.0107(15) 0.0010(12) -0.0008(11) 0.0074(12)
C103 0.0109(13) 0.0147(16) 0.0112(15) 0.0005(12) 0.0008(11) 0.0057(12)
C104 0.0158(14) 0.0152(17) 0.0172(17) -0.0013(13) -0.0052(12) 0.0056(13)
C105 0.0120(13) 0.0186(17) 0.0161(16) 0.0034(13) 0.0013(12) 0.0060(13)
C106 0.0119(13) 0.0099(16) 0.0141(15) -0.0001(12) -0.0013(11) 0.0032(12)
C107 0.0131(13) 0.0151(17) 0.0160(16) 0.0037(13) 0.0003(11) 0.0069(12)
C108 0.0202(15) 0.0185(18) 0.0268(19) 0.0011(15) -0.0071(13) 0.0106(14)
C109 0.0272(17) 0.0213(19) 0.0193(18) -0.0019(14) 0.0035(13) 0.0142(15)
C110 0.0114(13) 0.0150(17) 0.0176(16) -0.0012(13) 0.0009(12) 0.0031(12)
C111 0.0135(13) 0.0117(16) 0.0134(16) -0.0033(12) 0.0001(11) 0.0030(12)
C112 0.0208(15) 0.0209(18) 0.0205(17) -0.0020(14) 0.0055(13) 0.0122(14)
O9 0.0243(13) 0.082(2) 0.0338(17) 0.0229(16) -0.0013(12) 0.0009(15)
O10 0.029(2) 0.018(3) 0.030(3) 0.001(2) 0.002(2) 0.003(2)
O10A 0.015(4) 0.034(8) 0.036(5) -0.002(5) 0.001(3) 0.007(4)
C113 0.033(2) 0.070(3) 0.030(2) 0.009(2) 0.0046(18) 0.000(2)
C114 0.048(3) 0.055(3) 0.043(3) 0.010(2) -0.011(2) -0.019(2)
C115 0.036(2) 0.019(2) 0.056(3) 0.006(2) -0.019(2) -0.0056(17)
C116 0.0275(19) 0.049(3) 0.034(2) 0.006(2) -0.0042(16) 0.0102(19)
O12 0.067(2) 0.0204(16) 0.059(2) 0.0040(15) -0.0395(17) -0.0036(15)
O13 0.024(3) 0.027(3) 0.038(4) 0.000(3) -0.001(3) 0.007(3)
O14 0.040(4) 0.035(4) 0.024(3) 0.000(3) 0.011(3) 0.010(3)
C117 0.018(4) 0.027(5) 0.059(6) 0.013(4) -0.008(4) 0.007(3)
C118 0.0262(18) 0.022(2) 0.041(2) -0.0111(17) -0.0032(16) 0.0073(16)
C119 0.014(4) 0.021(5) 0.040(6) 0.002(4) 0.000(4) 0.003(3)
C120 0.067(3) 0.034(3) 0.033(2) 0.005(2) -0.008(2) 0.020(2)
C121 0.054(6) 0.028(5) 0.046(6) 0.001(4) -0.016(4) 0.005(4)
C122 0.027(4) 0.015(4) 0.022(4) -0.003(3) 0.002(3) 0.005(3)

loop_
_atom_type_symbol
_atom_type_description
_atom_type_scat_dispersion_real
_atom_type_scat_dispersion_imag
_atom_type_scat_source
C C 0.0033 0.0016 'International Tables Vol C Tables 4.2.6.8 and 6.1.1.4'
H H 0.0000 0.0000 'International Tables Vol C Tables 4.2.6.8 and 6.1.1.4'
N N 0.0061 0.0033 'International Tables Vol C Tables 4.2.6.8 and 6.1.1.4'
O O 0.0106 0.0060 'International Tables Vol C Tables 4.2.6.8 and 6.1.1.4'
Se Se -0.0929 2.2259 'International Tables Vol C Tables 4.2.6.8 and 6.1.1.4'
U U -9.6767 9.6646 'International Tables Vol C Tables 4.2.6.8 and 6.1.1.4'

loop_
_geom_angle_atom_site_label_1
_geom_angle_atom_site_label_2
_geom_angle_atom_site_label_3
_geom_angle
O3 U1 O1 89.11(7)
O3 U1 O2 85.96(7)
O1 U1 O2 147.45(7)
O3 U1 O7 159.59(7)
O1 U1 O7 95.40(7)
O2 U1 O7 79.54(7)
O3 U1 N1 78.34(7)
O1 U1 N1 74.09(7)
O2 U1 N1 73.40(7)
O7 U1 N1 83.77(7)
O3 U1 Se1 96.59(5)
O1 U1 Se1 122.11(5)
O2 U1 Se1 90.42(5)
O7 U1 Se1 97.78(5)
N1 U1 Se1 163.25(5)
O3 U1 Se2 119.15(5)
O1 U1 Se2 80.93(5)
O2 U1 Se2 129.02(5)
O7 U1 Se2 81.24(4)
N1 U1 Se2 149.40(5)
Se1 U1 Se2 46.452(8)
O6 U2 O5 89.67(7)
O6 U2 O4 86.93(7)
O5 U2 O4 149.48(7)
O6 U2 O8 159.68(7)
O5 U2 O8 93.48(7)
O4 U2 O8 80.19(6)
O6 U2 N2 75.42(7)
O5 U2 N2 73.83(7)
O4 U2 N2 75.96(7)
O8 U2 N2 86.19(7)
O6 U2 Se2 99.44(5)
O5 U2 Se2 121.31(5)
O4 U2 Se2 89.14(5)
O8 U2 Se2 96.03(4)
N2 U2 Se2 164.38(5)
O6 U2 Se1 119.33(5)
O5 U2 Se1 78.68(5)
O4 U2 Se1 128.76(5)
O8 U2 Se1 80.94(5)
N2 U2 Se1 148.78(5)
Se2 U2 Se1 46.433(8)
Se2 Se1 U1 68.950(10)
Se2 Se1 U2 63.760(10)
U1 Se1 U2 108.759(10)
Se1 Se2 U2 69.807(10)
Se1 Se2 U1 64.597(10)
U2 Se2 U1 109.782(8)
C3 O1 U1 143.85(17)
C10 O2 U1 145.94(17)
C17 O3 U1 136.04(18)
C57 O4 U2 137.55(17)
C64 O5 U2 147.26(18)
C71 O6 U2 128.50(15)
C109 O7 C110 112.1(2)
C109 O7 U1 120.71(16)
C110 O7 U1 126.27(16)
C111 O8 C112 112.1(2)
C111 O8 U2 128.50(15)
C112 O8 U2 119.41(17)
C15 N1 C1 110.9(2)
C15 N1 C8 109.6(2)
C1 N1 C8 103.6(2)
C15 N1 U1 111.88(17)
C1 N1 U1 112.07(16)
C8 N1 U1 108.37(16)
C69 N2 C62 111.6(2)
C69 N2 C55 108.6(2)
C62 N2 C55 104.7(2)
C69 N2 U2 115.20(15)
C62 N2 U2 107.21(16)
C55 N2 U2 109.05(16)
N1 C1 C2 117.4(2)
N1 C1 H1A 108.0
C2 C1 H1A 108.0
N1 C1 H1B 108.0
C2 C1 H1B 108.0
H1A C1 H1B 107.2
C7 C2 C3 121.0(3)
C7 C2 C1 119.4(3)
C3 C2 C1 119.6(3)
O1 C3 C2 115.5(2)
O1 C3 C4 124.8(3)
C2 C3 C4 119.7(3)
C5 C4 C3 116.1(3)
C5 C4 C22 116.4(2)
C3 C4 C22 127.5(3)
C6 C5 C4 124.9(3)
C6 C5 H5A 117.6
C4 C5 H5A 117.6
C7 C6 C5 116.9(3)
C7 C6 C32 121.4(3)
C5 C6 C32 121.6(3)
C6 C7 C2 121.3(3)
C6 C7 H7A 119.3
C2 C7 H7A 119.3
C9 C8 N1 116.8(2)
C9 C8 H8A 108.1
N1 C8 H8A 108.1
C9 C8 H8B 108.1
N1 C8 H8B 108.1
H8A C8 H8B 107.3
C14 C9 C10 120.3(3)
C14 C9 C8 118.3(3)
C10 C9 C8 121.4(2)
O2 C10 C9 117.6(2)
O2 C10 C11 122.7(3)
C9 C10 C11 119.7(3)
C12 C11 C10 116.8(3)
C12 C11 C33 120.6(2)
C10 C11 C33 122.4(2)
C13 C12 C11 123.8(3)
C13 C12 H12A 118.1
C11 C12 H12A 118.1
C12 C13 C14 117.7(3)
C12 C13 C43 121.3(3)
C14 C13 C43 121.0(3)
C13 C14 C9 120.9(3)
C13 C14 H14A 119.6
C9 C14 H14A 119.6
N1 C15 C16 118.0(2)
N1 C15 H15A 107.8
C16 C15 H15A 107.8
N1 C15 H15B 107.8
C16 C15 H15B 107.8
H15A C15 H15B 107.1
C21 C16 C17 119.0(3)
C21 C16 C15 119.8(3)
C17 C16 C15 120.7(3)
O3 C17 C16 117.8(3)
O3 C17 C18 120.4(3)
C16 C17 C18 121.8(3)
C19 C18 C17 116.2(3)
C19 C18 C44 121.8(3)
C17 C18 C44 121.9(3)
C18 C19 C20 123.2(3)
C18 C19 H19A 118.4
C20 C19 H19A 118.4
C21 C20 C19 118.4(3)
C21 C20 C54 121.1(3)
C19 C20 C54 120.4(3)
C20 C21 C16 121.1(3)
C20 C21 H21A 119.4
C16 C21 H21A 119.4
C4 C22 C27 114.4(2)
C4 C22 C26 110.3(2)
C27 C22 C26 107.5(2)
C4 C22 C30 109.3(2)
C27 C22 C30 107.4(2)
C26 C22 C30 107.7(2)
C28 C23 C26 109.5(3)
C28 C23 C31 108.9(3)
C26 C23 C31 110.0(2)
C28 C23 H23A 109.5
C26 C23 H23A 109.5
C31 C23 H23A 109.5
C28 C24 C29 109.1(3)
C28 C24 C30 109.9(3)
C29 C24 C30 109.3(2)
C28 C24 H24A 109.5
C29 C24 H24A 109.5
C30 C24 H24A 109.5
C31 C25 C27 109.6(2)
C31 C25 C29 108.8(2)
C27 C25 C29 110.4(3)
C31 C25 H25A 109.4
C27 C25 H25A 109.4
C29 C25 H25A 109.4
C23 C26 C22 111.3(2)
C23 C26 H26A 109.4
C22 C26 H26A 109.4
C23 C26 H26B 109.4
C22 C26 H26B 109.4
H26A C26 H26B 108.0
C25 C27 C22 111.6(2)
C25 C27 H27A 109.3
C22 C27 H27A 109.3
C25 C27 H27B 109.3
C22 C27 H27B 109.3
H27A C27 H27B 108.0
C24 C28 C23 109.5(2)
C24 C28 H28A 109.8
C23 C28 H28A 109.8
C24 C28 H28B 109.8
C23 C28 H28B 109.8
H28A C28 H28B 108.2
C24 C29 C25 109.2(2)
C24 C29 H29A 109.8
C25 C29 H29A 109.8
C24 C29 H29B 109.8
C25 C29 H29B 109.8
H29A C29 H29B 108.3
C24 C30 C22 111.5(2)
C24 C30 H30A 109.3
C22 C30 H30A 109.3
C24 C30 H30B 109.3
C22 C30 H30B 109.3
H30A C30 H30B 108.0
C25 C31 C23 109.0(3)
C25 C31 H31A 109.9
C23 C31 H31A 109.9
C25 C31 H31B 109.9
C23 C31 H31B 109.9
H31A C31 H31B 108.3
C6 C32 H32A 109.5
C6 C32 H32B 109.5
H32A C32 H32B 109.5
C6 C32 H32C 109.5
H32A C32 H32C 109.5
H32B C32 H32C 109.5
C11 C33 C38 112.5(2)
C11 C33 C41 112.0(2)
C38 C33 C41 107.3(2)
C11 C33 C37 109.3(2)
C38 C33 C37 108.4(2)
C41 C33 C37 107.1(2)
C37 C34 C42 109.2(2)
C37 C34 C39 109.8(2)
C42 C34 C39 109.8(2)
C37 C34 H34A 109.3
C42 C34 H34A 109.3
C39 C34 H34A 109.3
C40 C35 C41 109.7(3)
C40 C35 C39 109.8(3)
C41 C35 C39 109.6(2)
C40 C35 H35A 109.2
C41 C35 H35A 109.2
C39 C35 H35A 109.2
C42 C36 C38 109.4(3)
C42 C36 C40 109.4(3)
C38 C36 C40 109.7(3)
C42 C36 H36A 109.4
C38 C36 H36A 109.4
C40 C36 H36A 109.4
C34 C37 C33 110.9(2)
C34 C37 H37A 109.5
C33 C37 H37A 109.5
C34 C37 H37B 109.5
C33 C37 H37B 109.5
H37A C37 H37B 108.1
C36 C38 C33 111.3(2)
C36 C38 H38A 109.4
C33 C38 H38A 109.4
C36 C38 H38B 109.4
C33 C38 H38B 109.4
H38A C38 H38B 108.0
C35 C39 C34 108.6(2)
C35 C39 H39A 110.0
C34 C39 H39A 110.0
C35 C39 H39B 110.0
C34 C39 H39B 110.0
H39A C39 H39B 108.4
C35 C40 C36 109.1(2)
C35 C40 H40A 109.9
C36 C40 H40A 109.9
C35 C40 H40B 109.9
C36 C40 H40B 109.9
H40A C40 H40B 108.3
C35 C41 C33 111.5(2)
C35 C41 H41A 109.3
C33 C41 H41A 109.3
C35 C41 H41B 109.3
C33 C41 H41B 109.3
H41A C41 H41B 108.0
C36 C42 C34 109.7(2)
C36 C42 H42A 109.7
C34 C42 H42A 109.7
C36 C42 H42B 109.7
C34 C42 H42B 109.7
H42A C42 H42B 108.2
C13 C43 H43A 109.5
C13 C43 H43B 109.5
H43A C43 H43B 109.5
C13 C43 H43C 109.5
H43A C43 H43C 109.5
H43B C43 H43C 109.5
C18 C44 C49 113.0(2)
C18 C44 C48 111.7(2)
C49 C44 C48 107.0(2)
C18 C44 C52 109.7(2)
C49 C44 C52 108.0(2)
C48 C44 C52 107.2(2)
C53 C45 C48 109.7(3)
C53 C45 C50 110.1(3)
C48 C45 C50 109.8(2)
C53 C45 H45A 109.1
C48 C45 H45A 109.1
C50 C45 H45A 109.1
C51 C46 C50 109.6(3)
C51 C46 C52 109.4(3)
C50 C46 C52 109.9(3)
C51 C46 H46A 109.3
C50 C46 H46A 109.3
C52 C46 H46A 109.3
C49 C47 C53 110.2(3)
C49 C47 C51 109.7(2)
C53 C47 C51 109.0(3)
C49 C47 H47A 109.3
C53 C47 H47A 109.3
C51 C47 H47A 109.3
C45 C48 C44 111.8(2)
C45 C48 H48A 109.3
C44 C48 H48A 109.3
C45 C48 H48B 109.3
C44 C48 H48B 109.3
H48A C48 H48B 107.9
C47 C49 C44 111.1(3)
C47 C49 H49A 109.4
C44 C49 H49A 109.4
C47 C49 H49B 109.4
C44 C49 H49B 109.4
H49A C49 H49B 108.0
C46 C50 C45 108.6(3)
C46 C50 H50A 110.0
C45 C50 H50A 110.0
C46 C50 H50B 110.0
C45 C50 H50B 110.0
H50A C50 H50B 108.4
C46 C51 C47 109.4(2)
C46 C51 H51A 109.8
C47 C51 H51A 109.8
C46 C51 H51B 109.8
C47 C51 H51B 109.8
H51A C51 H51B 108.2
C46 C52 C44 111.3(2)
C46 C52 H52A 109.4
C44 C52 H52A 109.4
C46 C52 H52B 109.4
C44 C52 H52B 109.4
H52A C52 H52B 108.0
C45 C53 C47 108.6(2)
C45 C53 H53A 110.0
C47 C53 H53A 110.0
C45 C53 H53B 110.0
C47 C53 H53B 110.0
H53A C53 H53B 108.4
C20 C54 H54A 109.5
C20 C54 H54B 109.5
H54A C54 H54B 109.5
C20 C54 H54C 109.5
H54A C54 H54C 109.5
H54B C54 H54C 109.5
C56 C55 N2 114.5(2)
C56 C55 H55A 108.6
N2 C55 H55A 108.6
C56 C55 H55B 108.6
N2 C55 H55B 108.6
H55A C55 H55B 107.6
C61 C56 C57 120.8(3)
C61 C56 C55 119.8(3)
C57 C56 C55 119.5(3)
O4 C57 C56 117.0(2)
O4 C57 C58 123.2(2)
C56 C57 C58 119.7(3)
C59 C58 C57 116.8(3)
C59 C58 C76 120.3(2)
C57 C58 C76 122.9(3)
C60 C59 C58 124.3(3)
C60 C59 H59A 117.9
C58 C59 H59A 117.9
C59 C60 C61 117.4(3)
C59 C60 C86 121.1(3)
C61 C60 C86 121.5(3)
C60 C61 C56 120.9(3)
C60 C61 H61A 119.6
C56 C61 H61A 119.6
C63 C62 N2 116.2(2)
C63 C62 H62A 108.2
N2 C62 H62A 108.2
C63 C62 H62B 108.2
N2 C62 H62B 108.2
H62A C62 H62B 107.4
C68 C63 C64 121.1(3)
C68 C63 C62 118.4(3)
C64 C63 C62 120.5(2)
O5 C64 C63 116.1(3)
O5 C64 C65 124.3(3)
C63 C64 C65 119.7(3)
C66 C65 C64 116.3(3)
C66 C65 C87 119.7(3)
C64 C65 C87 123.9(2)
C67 C66 C65 124.5(3)
C67 C66 H66A 117.8
C65 C66 H66A 117.8
C68 C67 C66 117.7(3)
C68 C67 C97 121.4(3)
C66 C67 C97 120.9(3)
C67 C68 C63 120.7(3)
C67 C68 H68A 119.7
C63 C68 H68A 119.7
N2 C69 C70 118.2(2)
N2 C69 H69A 107.8
C70 C69 H69A 107.8
N2 C69 H69B 107.8
C70 C69 H69B 107.8
H69A C69 H69B 107.1
C75 C70 C71 119.3(3)
C75 C70 C69 120.0(2)
C71 C70 C69 120.1(3)
O6 C71 C72 121.9(2)
O6 C71 C70 116.9(2)
C72 C71 C70 121.1(3)
C73 C72 C71 116.7(2)
C73 C72 C98 121.4(3)
C71 C72 C98 121.6(2)
C72 C73 C74 123.5(3)
C72 C73 H73A 118.2
C74 C73 H73A 118.2
C75 C74 C73 117.8(3)
C75 C74 C108 121.0(3)
C73 C74 C108 121.1(3)
C70 C75 C74 121.3(3)
C70 C75 H75A 119.3
C74 C75 H75A 119.3
C58 C76 C84 109.9(2)
C58 C76 C81 110.5(2)
C84 C76 C81 108.8(2)
C58 C76 C80 112.4(2)
C84 C76 C80 107.2(2)
C81 C76 C80 108.0(2)
C85 C77 C80 109.5(3)
C85 C77 C82 109.5(3)
C80 C77 C82 109.8(2)
C85 C77 H77A 109.3
C80 C77 H77A 109.3
C82 C77 H77A 109.3
C83 C78 C82 109.8(2)
C83 C78 C84 108.9(2)
C82 C78 C84 109.7(2)
C83 C78 H78A 109.5
C82 C78 H78A 109.5
C84 C78 H78A 109.5
C85 C79 C83 109.3(3)
C85 C79 C81 109.0(3)
C83 C79 C81 109.4(2)
C85 C79 H79A 109.7
C83 C79 H79A 109.7
C81 C79 H79A 109.7
C77 C80 C76 110.9(3)
C77 C80 H80A 109.5
C76 C80 H80A 109.5
C77 C80 H80B 109.5
C76 C80 H80B 109.5
H80A C80 H80B 108.0
C79 C81 C76 110.5(3)
C79 C81 H81A 109.5
C76 C81 H81A 109.5
C79 C81 H81B 109.5
C76 C81 H81B 109.5
H81A C81 H81B 108.1
C78 C82 C77 108.8(3)
C78 C82 H82A 109.9
C77 C82 H82A 109.9
C78 C82 H82B 109.9
C77 C82 H82B 109.9
H82A C82 H82B 108.3
C78 C83 C79 110.2(3)
C78 C83 H83A 109.6
C79 C83 H83A 109.6
C78 C83 H83B 109.6
C79 C83 H83B 109.6
H83A C83 H83B 108.1
C76 C84 C78 111.2(2)
C76 C84 H84A 109.4
C78 C84 H84A 109.4
C76 C84 H84B 109.4
C78 C84 H84B 109.4
H84A C84 H84B 108.0
C77 C85 C79 109.7(2)
C77 C85 H85A 109.7
C79 C85 H85A 109.7
C77 C85 H85B 109.7
C79 C85 H85B 109.7
H85A C85 H85B 108.2
C60 C86 H86A 109.5
C60 C86 H86B 109.5
H86A C86 H86B 109.5
C60 C86 H86C 109.5
H86A C86 H86C 109.5
H86B C86 H86C 109.5
C65 C87 C95 111.8(2)
C65 C87 C92 108.1(2)
C95 C87 C92 109.4(2)
C65 C87 C91 112.8(2)
C95 C87 C91 107.8(2)
C92 C87 C91 106.8(2)
C93 C88 C96 109.2(3)
C93 C88 C91 110.4(3)
C96 C88 C91 109.4(3)
C93 C88 H88A 109.3
C96 C88 H88A 109.3
C91 C88 H88A 109.3
C95 C89 C93 109.7(3)
C95 C89 C94 109.8(2)
C93 C89 C94 109.0(2)
C95 C89 H89A 109.4
C93 C89 H89A 109.4
C94 C89 H89A 109.4
C94 C90 C96 109.4(2)
C94 C90 C92 109.6(2)
C96 C90 C92 110.0(2)
C94 C90 H90A 109.3
C96 C90 H90A 109.3
C92 C90 H90A 109.3
C88 C91 C87 111.1(2)
C88 C91 H91A 109.4
C87 C91 H91A 109.4
C88 C91 H91B 109.4
C87 C91 H91B 109.4
H91A C91 H91B 108.0
C90 C92 C87 110.8(2)
C90 C92 H92A 109.5
C87 C92 H92A 109.5
C90 C92 H92B 109.5
C87 C92 H92B 109.5
H92A C92 H92B 108.1
C88 C93 C89 109.0(3)
C88 C93 H93A 109.9
C89 C93 H93A 109.9
C88 C93 H93B 109.9
C89 C93 H93B 109.9
H93A C93 H93B 108.3
C90 C94 C89 109.3(2)
C90 C94 H94A 109.8
C89 C94 H94A 109.8
C90 C94 H94B 109.8
C89 C94 H94B 109.8
H94A C94 H94B 108.3
C89 C95 C87 110.8(2)
C89 C95 H95A 109.5
C87 C95 H95A 109.5
C89 C95 H95B 109.5
C87 C95 H95B 109.5
H95A C95 H95B 108.1
C88 C96 C90 108.9(2)
C88 C96 H96A 109.9
C90 C96 H96A 109.9
C88 C96 H96B 109.9
C90 C96 H96B 109.9
H96A C96 H96B 108.3
C67 C97 H97A 109.5
C67 C97 H97B 109.5
H97A C97 H97B 109.5
C67 C97 H97C 109.5
H97A C97 H97C 109.5
H97B C97 H97C 109.5
C72 C98 C106 111.8(2)
C72 C98 C102 114.0(2)
C106 C98 C102 107.2(2)
C72 C98 C103 107.4(2)
C106 C98 C103 107.3(2)
C102 C98 C103 108.9(2)
C104 C99 C102 109.3(2)
C104 C99 C107 109.6(2)
C102 C99 C107 109.6(2)
C104 C99 H99A 109.4
C102 C99 H99A 109.4
C107 C99 H99A 109.4
C105 C100 C104 110.0(2)
C105 C100 C106 109.0(2)
C104 C100 C106 110.2(2)
C105 C100 H10A 109.2
C104 C100 H10A 109.2
C106 C100 H10A 109.2
C107 C101 C105 110.5(2)
C107 C101 C103 109.1(2)
C105 C101 C103 108.6(2)
C107 C101 H10B 109.6
C105 C101 H10B 109.6
C103 C101 H10B 109.6
C99 C102 C98 111.1(2)
C99 C102 H10C 109.4
C98 C102 H10C 109.4
C99 C102 H10D 109.4
C98 C102 H10D 109.4
H10C C102 H10D 108.0
C101 C103 C98 111.0(2)
C101 C103 H10E 109.4
C98 C103 H10E 109.4
C101 C103 H10F 109.4
C98 C103 H10F 109.4
H10E C103 H10F 108.0
C100 C104 C99 109.2(2)
C100 C104 H10G 109.8
C99 C104 H10G 109.8
C100 C104 H10H 109.8
C99 C104 H10H 109.8
H10G C104 H10H 108.3
C100 C105 C101 109.4(2)
C100 C105 H10I 109.8
C101 C105 H10I 109.8
C100 C105 H10J 109.8
C101 C105 H10J 109.8
H10I C105 H10J 108.2
C100 C106 C98 110.9(2)
C100 C106 H10K 109.5
C98 C106 H10K 109.5
C100 C106 H10L 109.5
C98 C106 H10L 109.5
H10K C106 H10L 108.1
C101 C107 C99 109.5(2)
C101 C107 H10M 109.8
C99 C107 H10M 109.8
C101 C107 H10N 109.8
C99 C107 H10N 109.8
H10M C107 H10N 108.2
C74 C108 H10O 109.5
C74 C108 H10P 109.5
H10O C108 H10P 109.5
C74 C108 H10Q 109.5
H10O C108 H10Q 109.5
H10P C108 H10Q 109.5
O7 C109 H10R 109.5
O7 C109 H10S 109.5
H10R C109 H10S 109.5
O7 C109 H10T 109.5
H10R C109 H10T 109.5
H10S C109 H10T 109.5
O7 C110 C111 112.5(2)
O7 C110 H11A 109.1
C111 C110 H11A 109.1
O7 C110 H11B 109.1
C111 C110 H11B 109.1
H11A C110 H11B 107.8
O8 C111 C110 113.3(2)
O8 C111 H11C 108.9
C110 C111 H11C 108.9
O8 C111 H11D 108.9
C110 C111 H11D 108.9
H11C C111 H11D 107.7
O8 C112 H11E 109.5
O8 C112 H11F 109.5
H11E C112 H11F 109.5
O8 C112 H11G 109.5
H11E C112 H11G 109.5
H11F C112 H11G 109.5
C114 O9 C113 119.7(3)
C115 O10 C116 111.6(5)
C115 O10A C116 114.3(8)
O9 C113 H11H 109.5
O9 C113 H11I 109.5
H11H C113 H11I 109.5
O9 C113 H11J 109.5
H11H C113 H11J 109.5
H11I C113 H11J 109.5
O9 C114 C115 122.2(4)
O9 C114 H11K 106.8
C115 C114 H11K 106.8
O9 C114 H11L 106.8
C115 C114 H11L 106.8
H11K C114 H11L 106.6
O10A C115 C114 126.3(5)
O10 C115 C114 118.3(4)
O10A C115 H11M 122.9
O10 C115 H11M 107.7
C114 C115 H11M 107.7
O10A C115 H11N 75.2
O10 C115 H11N 107.7
C114 C115 H11N 107.7
H11M C115 H11N 107.1
O10A C115 H11O 105.8
O10 C115 H11O 79.0
C114 C115 H11O 105.8
H11N C115 H11O 136.5
O10A C115 H11P 105.8
O10 C115 H11P 132.5
C114 C115 H11P 105.8
H11M C115 H11P 72.1
H11O C115 H11P 106.2
O10 C116 H11Q 109.5
O10A C116 H11Q 123.1
O10 C116 H11R 109.5
O10A C116 H11R 78.6
H11Q C116 H11R 109.5
O10 C116 H11S 109.5
O10A C116 H11S 120.6
H11Q C116 H11S 109.5
H11R C116 H11S 109.5
O10 C116 H11T 97.3
O10A C116 H11T 109.5
H11R C116 H11T 109.3
H11S C116 H11T 120.9
O10 C116 H11U 139.6
O10A C116 H11U 109.5
H11Q C116 H11U 101.7
H11S C116 H11U 82.4
H11T C116 H11U 109.5
O10 C116 H11V 88.2
O10A C116 H11V 109.5
H11Q C116 H11V 102.8
H11R C116 H11V 134.4
H11T C116 H11V 109.5
H11U C116 H11V 109.5
C118 O12 C121 104.1(4)
C118 O12 C117 108.8(4)
C119 O13 C120 107.2(6)
C122 O14 C120 107.9(6)
O12 C117 H1AA 109.5
O12 C117 H1AB 109.5
O12 C117 H1AC 109.5
O12 C118 C122 106.9(4)
O12 C118 C119 107.9(4)
O12 C118 H1AD 110.1
C122 C118 H1AD 70.1
C119 C118 H1AD 110.1
O12 C118 H1AE 110.1
C122 C118 H1AE 140.5
C119 C118 H1AE 110.1
H1AD C118 H1AE 108.4
O12 C118 H1AF 110.3
C122 C118 H1AF 110.3
C119 C118 H1AF 139.3
H1AE C118 H1AF 68.8
O12 C118 H1AG 110.3
C122 C118 H1AG 110.3
C119 C118 H1AG 69.6
H1AD C118 H1AG 137.1
H1AF C118 H1AG 108.6
O13 C119 C118 106.7(6)
O13 C119 H1AH 110.4
C118 C119 H1AH 110.4
O13 C119 H1AI 110.4
C118 C119 H1AI 110.4
H1AH C119 H1AI 108.6
O13 C120 H12B 109.5
O14 C120 H12B 147.8
O13 C120 H12C 109.5
O14 C120 H12C 95.6
H12B C120 H12C 109.5
O13 C120 H12D 109.5
O14 C120 H12D 79.3
H12B C120 H12D 109.5
H12C C120 H12D 109.5
O13 C120 H12E 73.0
O14 C120 H12E 109.5
H12C C120 H12E 134.4
H12D C120 H12E 112.2
O13 C120 H12F 106.1
O14 C120 H12F 109.5
H12B C120 H12F 88.4
H12D C120 H12F 131.2
H12E C120 H12F 109.5
O13 C120 H12G 140.6
O14 C120 H12G 109.5
H12B C120 H12G 88.1
H12C C120 H12G 96.3
H12E C120 H12G 109.5
H12F C120 H12G 109.5
O12 C121 H12H 109.5
O12 C121 H12I 109.5
H12H C121 H12I 109.5
O12 C121 H12J 109.5
H12H C121 H12J 109.5
H12I C121 H12J 109.5
O14 C122 C118 108.1(6)
O14 C122 H12K 110.1
C118 C122 H12K 110.1
O14 C122 H12L 110.1
C118 C122 H12L 110.1
H12K C122 H12L 108.4

loop_
_geom_bond_atom_site_label_1
_geom_bond_atom_site_label_2
_geom_bond_distance
U1 O3 2.118(2)
U1 O1 2.1588(18)
U1 O2 2.1713(17)
U1 O7 2.548(2)
U1 N1 2.595(2)
U1 Se1 2.9621(3)
U1 Se2 3.0603(3)
U2 O6 2.1311(19)
U2 O5 2.1756(19)
U2 O4 2.1844(19)
U2 O8 2.5206(19)
U2 N2 2.601(2)
U2 Se2 2.9421(3)
U2 Se1 3.0785(3)
Se1 Se2 2.3767(4)
O1 C3 1.367(3)
O2 C10 1.357(3)
O3 C17 1.360(3)
O4 C57 1.364(3)
O5 C64 1.356(3)
O6 C71 1.365(3)
O7 C109 1.443(3)
O7 C110 1.447(3)
O8 C111 1.445(3)
O8 C112 1.448(3)
N1 C15 1.489(4)
N1 C1 1.492(3)
N1 C8 1.508(3)
N2 C69 1.492(3)
N2 C62 1.500(3)
N2 C55 1.502(4)
C1 C2 1.506(4)
C1 H1A 0.9900
C1 H1B 0.9900
C2 C7 1.384(4)
C2 C3 1.404(4)
C3 C4 1.415(4)
C4 C5 1.408(4)
C4 C22 1.532(4)
C5 C6 1.386(4)
C5 H5A 0.9500
C6 C7 1.382(4)
C6 C32 1.506(4)
C7 H7A 0.9500
C8 C9 1.503(4)
C8 H8A 0.9900
C8 H8B 0.9900
C9 C14 1.395(4)
C9 C10 1.399(4)
C10 C11 1.417(4)
C11 C12 1.400(4)
C11 C33 1.526(4)
C12 C13 1.383(4)
C12 H12A 0.9500
C13 C14 1.386(4)
C13 C43 1.510(4)
C14 H14A 0.9500
C15 C16 1.515(4)
C15 H15A 0.9900
C15 H15B 0.9900
C16 C21 1.387(4)
C16 C17 1.400(4)
C17 C18 1.410(4)
C18 C19 1.393(4)
C18 C44 1.530(4)
C19 C20 1.395(4)
C19 H19A 0.9500
C20 C21 1.383(4)
C20 C54 1.509(4)
C21 H21A 0.9500
C22 C27 1.534(4)
C22 C26 1.548(4)
C22 C30 1.553(4)
C23 C28 1.532(4)
C23 C26 1.533(4)
C23 C31 1.537(4)
C23 H23A 1.0000
C24 C28 1.529(4)
C24 C29 1.531(4)
C24 C30 1.531(4)
C24 H24A 1.0000
C25 C31 1.532(4)
C25 C27 1.533(4)
C25 C29 1.533(4)
C25 H25A 1.0000
C26 H26A 0.9900
C26 H26B 0.9900
C27 H27A 0.9900
C27 H27B 0.9900
C28 H28A 0.9900
C28 H28B 0.9900
C29 H29A 0.9900
C29 H29B 0.9900
C30 H30A 0.9900
C30 H30B 0.9900
C31 H31A 0.9900
C31 H31B 0.9900
C32 H32A 0.9800
C32 H32B 0.9800
C32 H32C 0.9800
C33 C38 1.540(4)
C33 C41 1.547(4)
C33 C37 1.554(4)
C34 C37 1.528(4)
C34 C42 1.531(4)
C34 C39 1.534(4)
C34 H34A 1.0000
C35 C40 1.525(5)
C35 C41 1.528(4)
C35 C39 1.534(4)
C35 H35A 1.0000
C36 C42 1.524(4)
C36 C38 1.525(4)
C36 C40 1.533(4)
C36 H36A 1.0000
C37 H37A 0.9900
C37 H37B 0.9900
C38 H38A 0.9900
C38 H38B 0.9900
C39 H39A 0.9900
C39 H39B 0.9900
C40 H40A 0.9900
C40 H40B 0.9900
C41 H41A 0.9900
C41 H41B 0.9900
C42 H42A 0.9900
C42 H42B 0.9900
C43 H43A 0.9800
C43 H43B 0.9800
C43 H43C 0.9800
C44 C49 1.543(4)
C44 C48 1.543(4)
C44 C52 1.555(4)
C45 C53 1.526(4)
C45 C48 1.527(4)
C45 C50 1.532(4)
C45 H45A 1.0000
C46 C51 1.527(4)
C46 C50 1.529(4)
C46 C52 1.530(4)
C46 H46A 1.0000
C47 C49 1.531(4)
C47 C53 1.532(4)
C47 C51 1.539(4)
C47 H47A 1.0000
C48 H48A 0.9900
C48 H48B 0.9900
C49 H49A 0.9900
C49 H49B 0.9900
C50 H50A 0.9900
C50 H50B 0.9900
C51 H51A 0.9900
C51 H51B 0.9900
C52 H52A 0.9900
C52 H52B 0.9900
C53 H53A 0.9900
C53 H53B 0.9900
C54 H54A 0.9800
C54 H54B 0.9800
C54 H54C 0.9800
C55 C56 1.501(4)
C55 H55A 0.9900
C55 H55B 0.9900
C56 C61 1.391(4)
C56 C57 1.399(4)
C57 C58 1.416(4)
C58 C59 1.397(4)
C58 C76 1.535(4)
C59 C60 1.387(4)
C59 H59A 0.9500
C60 C61 1.388(4)
C60 C86 1.505(4)
C61 H61A 0.9500
C62 C63 1.500(4)
C62 H62A 0.9900
C62 H62B 0.9900
C63 C68 1.386(4)
C63 C64 1.403(4)
C64 C65 1.413(4)
C65 C66 1.401(4)
C65 C87 1.536(4)
C66 C67 1.385(4)
C66 H66A 0.9500
C67 C68 1.379(4)
C67 C97 1.510(4)
C68 H68A 0.9500
C69 C70 1.509(4)
C69 H69A 0.9900
C69 H69B 0.9900
C70 C75 1.382(4)
C70 C71 1.411(4)
C71 C72 1.397(4)
C72 C73 1.393(4)
C72 C98 1.542(4)
C73 C74 1.395(4)
C73 H73A 0.9500
C74 C75 1.384(4)
C74 C108 1.506(4)
C75 H75A 0.9500
C76 C84 1.538(4)
C76 C81 1.545(4)
C76 C80 1.546(4)
C77 C85 1.527(5)
C77 C80 1.534(4)
C77 C82 1.535(4)
C77 H77A 1.0000
C78 C83 1.520(4)
C78 C82 1.524(4)
C78 C84 1.540(4)
C78 H78A 1.0000
C79 C85 1.528(5)
C79 C83 1.529(4)
C79 C81 1.541(4)
C79 H79A 1.0000
C80 H80A 0.9900
C80 H80B 0.9900
C81 H81A 0.9900
C81 H81B 0.9900
C82 H82A 0.9900
C82 H82B 0.9900
C83 H83A 0.9900
C83 H83B 0.9900
C84 H84A 0.9900
C84 H84B 0.9900
C85 H85A 0.9900
C85 H85B 0.9900
C86 H86A 0.9800
C86 H86B 0.9800
C86 H86C 0.9800
C87 C95 1.540(4)
C87 C92 1.545(4)
C87 C91 1.545(4)
C88 C93 1.525(4)
C88 C96 1.530(4)
C88 C91 1.539(4)
C88 H88A 1.0000
C89 C95 1.534(4)
C89 C93 1.536(4)
C89 C94 1.541(4)
C89 H89A 1.0000
C90 C94 1.527(4)
C90 C96 1.533(4)
C90 C92 1.536(4)
C90 H90A 1.0000
C91 H91A 0.9900
C91 H91B 0.9900
C92 H92A 0.9900
C92 H92B 0.9900
C93 H93A 0.9900
C93 H93B 0.9900
C94 H94A 0.9900
C94 H94B 0.9900
C95 H95A 0.9900
C95 H95B 0.9900
C96 H96A 0.9900
C96 H96B 0.9900
C97 H97A 0.9800
C97 H97B 0.9800
C97 H97C 0.9800
C98 C106 1.544(4)
C98 C102 1.546(4)
C98 C103 1.547(4)
C99 C104 1.529(4)
C99 C102 1.532(4)
C99 C107 1.533(4)
C99 H99A 1.0000
C100 C105 1.517(4)
C100 C104 1.527(4)
C100 C106 1.539(4)
C100 H10A 1.0000
C101 C107 1.526(4)
C101 C105 1.534(4)
C101 C103 1.538(4)
C101 H10B 1.0000
C102 H10C 0.9900
C102 H10D 0.9900
C103 H10E 0.9900
C103 H10F 0.9900
C104 H10G 0.9900
C104 H10H 0.9900
C105 H10I 0.9900
C105 H10J 0.9900
C106 H10K 0.9900
C106 H10L 0.9900
C107 H10M 0.9900
C107 H10N 0.9900
C108 H10O 0.9800
C108 H10P 0.9800
C108 H10Q 0.9800
C109 H10R 0.9800
C109 H10S 0.9800
C109 H10T 0.9800
C110 C111 1.506(4)
C110 H11A 0.9900
C110 H11B 0.9900
C111 H11C 0.9900
C111 H11D 0.9900
C112 H11E 0.9800
C112 H11F 0.9800
C112 H11G 0.9800
O9 C114 1.305(5)
O9 C113 1.379(5)
O10 C115 1.397(7)
O10 C116 1.409(6)
O10A C115 1.296(9)
O10A C116 1.465(12)
C113 H11H 0.9800
C113 H11I 0.9800
C113 H11J 0.9800
C114 C115 1.404(6)
C114 H11K 0.9900
C114 H11L 0.9900
C115 H11M 0.9900
C115 H11N 0.9900
C115 H11O 0.9900
C115 H11P 0.9900
C116 H11Q 0.9800
C116 H11R 0.9800
C116 H11S 0.9800
C116 H11T 0.9800
C116 H11U 0.9800
C116 H11V 0.9800
O12 C118 1.384(4)
O12 C121 1.469(8)
O12 C117 1.510(7)
O13 C119 1.406(10)
O13 C120 1.440(8)
O14 C122 1.408(9)
O14 C120 1.496(8)
C117 H1AA 0.9800
C117 H1AB 0.9800
C117 H1AC 0.9800
C118 C122 1.493(9)
C118 C119 1.567(11)
C118 H1AD 0.9900
C118 H1AE 0.9900
C118 H1AF 0.9900
C118 H1AG 0.9900
C119 H1AH 0.9900
C119 H1AI 0.9900
C120 H12B 0.9800
C120 H12C 0.9800
C120 H12D 0.9800
C120 H12E 0.9800
C120 H12F 0.9800
C120 H12G 0.9800
C121 H12H 0.9800
C121 H12I 0.9800
C121 H12J 0.9800
C122 H12K 0.9900
C122 H12L 0.9900

loop_
_geom_torsion_atom_site_label_1
_geom_torsion_atom_site_label_2
_geom_torsion_atom_site_label_3
_geom_torsion_atom_site_label_4
_geom_torsion
O3 U1 Se1 Se2 124.52(5)
O1 U1 Se1 Se2 31.42(6)
O2 U1 Se1 Se2 -149.50(5)
O7 U1 Se1 Se2 -70.01(4)
N1 U1 Se1 Se2 -164.27(18)
O3 U1 Se1 U2 175.39(5)
O1 U1 Se1 U2 82.29(6)
O2 U1 Se1 U2 -98.63(5)
O7 U1 Se1 U2 -19.13(4)
N1 U1 Se1 U2 -113.39(18)
Se2 U1 Se1 U2 50.874(10)
O6 U2 Se1 Se2 -74.05(6)
O5 U2 Se1 Se2 -157.21(5)
O4 U2 Se1 Se2 37.81(6)
O8 U2 Se1 Se2 107.37(4)
N2 U2 Se1 Se2 174.23(10)
O6 U2 Se1 U1 -127.87(6)
O5 U2 Se1 U1 148.97(5)
O4 U2 Se1 U1 -16.01(6)
O8 U2 Se1 U1 53.54(4)
N2 U2 Se1 U1 120.41(10)
Se2 U2 Se1 U1 -53.821(10)
U1 Se1 Se2 U2 125.020(8)
U2 Se1 Se2 U1 -125.020(8)
O6 U2 Se2 Se1 121.81(5)
O5 U2 Se2 Se1 26.40(6)
O4 U2 Se2 Se1 -151.44(5)
O8 U2 Se2 Se1 -71.40(4)
N2 U2 Se2 Se1 -168.84(19)
O6 U2 Se2 U1 173.64(5)
O5 U2 Se2 U1 78.23(6)
O4 U2 Se2 U1 -99.61(5)
O8 U2 Se2 U1 -19.57(4)
N2 U2 Se2 U1 -117.01(19)
Se1 U2 Se2 U1 51.828(10)
O3 U1 Se2 Se1 -69.58(6)
O1 U1 Se2 Se1 -153.44(5)
O2 U1 Se2 Se1 40.78(7)
O7 U1 Se2 Se1 109.60(4)
N1 U1 Se2 Se1 171.17(10)
O3 U1 Se2 U2 -124.35(6)
O1 U1 Se2 U2 151.79(5)
O2 U1 Se2 U2 -13.98(7)
O7 U1 Se2 U2 54.83(4)
N1 U1 Se2 U2 116.40(10)
Se1 U1 Se2 U2 -54.767(11)
O3 U1 O1 C3 45.9(3)
O2 U1 O1 C3 -35.1(4)
O7 U1 O1 C3 -114.1(3)
N1 U1 O1 C3 -32.2(3)
Se1 U1 O1 C3 143.2(3)
Se2 U1 O1 C3 165.7(3)
O3 U1 O2 C10 -77.9(3)
O1 U1 O2 C10 4.1(4)
O7 U1 O2 C10 87.7(3)
N1 U1 O2 C10 1.2(3)
Se1 U1 O2 C10 -174.4(3)
Se2 U1 O2 C10 157.3(3)
O1 U1 O3 C17 -32.7(2)
O2 U1 O3 C17 115.1(2)
O7 U1 O3 C17 70.5(3)
N1 U1 O3 C17 41.2(2)
Se1 U1 O3 C17 -155.0(2)
Se2 U1 O3 C17 -111.8(2)
O6 U2 O4 C57 -43.2(2)
O5 U2 O4 C57 40.9(3)
O8 U2 O4 C57 121.0(2)
N2 U2 O4 C57 32.5(2)
Se2 U2 O4 C57 -142.7(2)
Se1 U2 O4 C57 -169.1(2)
O6 U2 O5 C64 68.6(3)
O4 U2 O5 C64 -14.8(4)
O8 U2 O5 C64 -91.3(3)
N2 U2 O5 C64 -6.3(3)
Se2 U2 O5 C64 169.5(3)
Se1 U2 O5 C64 -171.4(3)
O5 U2 O6 C71 -13.9(2)
O4 U2 O6 C71 135.8(2)
O8 U2 O6 C71 85.3(3)
N2 U2 O6 C71 59.5(2)
Se2 U2 O6 C71 -135.6(2)
Se1 U2 O6 C71 -90.7(2)
O3 U1 O7 C109 -101.9(3)
O1 U1 O7 C109 0.2(2)
O2 U1 O7 C109 -147.3(2)
N1 U1 O7 C109 -73.1(2)
Se1 U1 O7 C109 123.74(19)
Se2 U1 O7 C109 80.18(19)
O3 U1 O7 C110 66.1(3)
O1 U1 O7 C110 168.2(2)
O2 U1 O7 C110 20.7(2)
N1 U1 O7 C110 94.9(2)
Se1 U1 O7 C110 -68.3(2)
Se2 U1 O7 C110 -111.8(2)
O6 U2 O8 C111 69.8(3)
O5 U2 O8 C111 168.3(2)
O4 U2 O8 C111 18.4(2)
N2 U2 O8 C111 94.8(2)
Se2 U2 O8 C111 -69.7(2)
Se1 U2 O8 C111 -113.8(2)
O6 U2 O8 C112 -110.8(2)
O5 U2 O8 C112 -12.3(2)
O4 U2 O8 C112 -162.2(2)
N2 U2 O8 C112 -85.81(19)
Se2 U2 O8 C112 109.72(19)
Se1 U2 O8 C112 65.66(19)
O3 U1 N1 C15 9.97(16)
O1 U1 N1 C15 102.40(17)
O2 U1 N1 C15 -79.25(16)
O7 U1 N1 C15 -160.15(16)
Se1 U1 N1 C15 -63.8(3)
Se2 U1 N1 C15 138.89(13)
O3 U1 N1 C1 -115.36(18)
O1 U1 N1 C1 -22.93(17)
O2 U1 N1 C1 155.42(19)
O7 U1 N1 C1 74.51(17)
Se1 U1 N1 C1 170.84(14)
Se2 U1 N1 C1 13.6(2)
O3 U1 N1 C8 130.95(17)
O1 U1 N1 C8 -136.62(17)
O2 U1 N1 C8 41.73(16)
O7 U1 N1 C8 -39.18(16)
Se1 U1 N1 C8 57.2(3)
Se2 U1 N1 C8 -100.14(16)
O6 U2 N2 C69 -6.84(17)
O5 U2 N2 C69 87.13(18)
O4 U2 N2 C69 -97.30(18)
O8 U2 N2 C69 -178.12(18)
Se2 U2 N2 C69 -79.3(3)
Se1 U2 N2 C69 116.35(16)
O6 U2 N2 C62 -131.69(18)
O5 U2 N2 C62 -37.72(16)
O4 U2 N2 C62 137.85(18)
O8 U2 N2 C62 57.02(17)
Se2 U2 N2 C62 155.80(15)
Se1 U2 N2 C62 -8.5(2)
O6 U2 N2 C55 115.52(16)
O5 U2 N2 C55 -150.51(17)
O4 U2 N2 C55 25.06(15)
O8 U2 N2 C55 -55.77(15)
Se2 U2 N2 C55 43.0(3)
Se1 U2 N2 C55 -121.29(14)
C15 N1 C1 C2 -61.6(3)
C8 N1 C1 C2 -179.1(2)
U1 N1 C1 C2 64.2(3)
N1 C1 C2 C7 123.2(3)
N1 C1 C2 C3 -60.6(4)
U1 O1 C3 C2 45.5(4)
U1 O1 C3 C4 -133.8(3)
C7 C2 C3 O1 -177.4(3)
C1 C2 C3 O1 6.5(4)
C7 C2 C3 C4 2.0(4)
C1 C2 C3 C4 -174.1(3)
O1 C3 C4 C5 177.0(3)
C2 C3 C4 C5 -2.3(4)
O1 C3 C4 C22 -5.7(5)
C2 C3 C4 C22 174.9(3)
C3 C4 C5 C6 0.3(5)
C22 C4 C5 C6 -177.3(3)
C4 C5 C6 C7 2.1(5)
C4 C5 C6 C32 -178.5(3)
C5 C6 C7 C2 -2.4(5)
C32 C6 C7 C2 178.1(3)
C3 C2 C7 C6 0.5(5)
C1 C2 C7 C6 176.6(3)
C15 N1 C8 C9 50.7(3)
C1 N1 C8 C9 169.2(2)
U1 N1 C8 C9 -71.6(3)
N1 C8 C9 C14 -134.1(3)
N1 C8 C9 C10 46.6(4)
U1 O2 C10 C9 -26.9(5)
U1 O2 C10 C11 152.1(2)
C14 C9 C10 O2 -172.5(3)
C8 C9 C10 O2 6.8(4)
C14 C9 C10 C11 8.5(4)
C8 C9 C10 C11 -172.3(3)
O2 C10 C11 C12 171.6(3)
C9 C10 C11 C12 -9.4(4)
O2 C10 C11 C33 -13.1(4)
C9 C10 C11 C33 165.9(3)
C10 C11 C12 C13 3.0(4)
C33 C11 C12 C13 -172.3(3)
C11 C12 C13 C14 4.4(5)
C11 C12 C13 C43 -177.4(3)
C12 C13 C14 C9 -5.5(4)
C43 C13 C14 C9 176.3(3)
C10 C9 C14 C13 -0.8(4)
C8 C9 C14 C13 179.9(3)
C1 N1 C15 C16 73.2(3)
C8 N1 C15 C16 -173.0(2)
U1 N1 C15 C16 -52.8(3)
N1 C15 C16 C21 -124.2(3)
N1 C15 C16 C17 63.8(4)
U1 O3 C17 C16 -46.8(4)
U1 O3 C17 C18 133.1(2)
C21 C16 C17 O3 175.1(2)
C15 C16 C17 O3 -12.8(4)
C21 C16 C17 C18 -4.8(4)
C15 C16 C17 C18 167.3(2)
O3 C17 C18 C19 -174.3(2)
C16 C17 C18 C19 5.6(4)
O3 C17 C18 C44 9.1(4)
C16 C17 C18 C44 -171.0(3)
C17 C18 C19 C20 -1.9(4)
C44 C18 C19 C20 174.8(3)
C18 C19 C20 C21 -2.8(5)
C18 C19 C20 C54 178.6(3)
C19 C20 C21 C16 3.8(4)
C54 C20 C21 C16 -177.5(3)
C17 C16 C21 C20 -0.2(4)
C15 C16 C21 C20 -172.3(3)
C5 C4 C22 C27 179.8(3)
C3 C4 C22 C27 2.6(4)
C5 C4 C22 C26 -58.9(3)
C3 C4 C22 C26 123.8(3)
C5 C4 C22 C30 59.4(3)
C3 C4 C22 C30 -117.9(3)
C28 C23 C26 C22 -60.2(3)
C31 C23 C26 C22 59.5(3)
C4 C22 C26 C23 176.9(2)
C27 C22 C26 C23 -57.8(3)
C30 C22 C26 C23 57.7(3)
C31 C25 C27 C22 -60.7(3)
C29 C25 C27 C22 59.1(3)
C4 C22 C27 C25 -178.7(2)
C26 C22 C27 C25 58.5(3)
C30 C22 C27 C25 -57.2(3)
C29 C24 C28 C23 60.4(3)
C30 C24 C28 C23 -59.4(3)
C26 C23 C28 C24 59.9(3)
C31 C23 C28 C24 -60.5(3)
C28 C24 C29 C25 -60.8(3)
C30 C24 C29 C25 59.4(3)
C31 C25 C29 C24 61.4(3)
C27 C25 C29 C24 -58.8(3)
C28 C24 C30 C22 59.1(3)
C29 C24 C30 C22 -60.7(3)
C4 C22 C30 C24 -176.9(2)
C27 C22 C30 C24 58.4(3)
C26 C22 C30 C24 -57.1(3)
C27 C25 C31 C23 59.3(3)
C29 C25 C31 C23 -61.5(3)
C28 C23 C31 C25 61.0(3)
C26 C23 C31 C25 -59.1(3)
C12 C11 C33 C38 -122.8(3)
C10 C11 C33 C38 62.1(3)
C12 C11 C33 C41 -1.8(4)
C10 C11 C33 C41 -176.9(3)
C12 C11 C33 C37 116.7(3)
C10 C11 C33 C37 -58.4(3)
C42 C34 C37 C33 -59.4(3)
C39 C34 C37 C33 61.0(3)
C11 C33 C37 C34 -179.8(2)
C38 C33 C37 C34 57.2(3)
C41 C33 C37 C34 -58.3(3)
C42 C36 C38 C33 59.6(3)
C40 C36 C38 C33 -60.5(3)
C11 C33 C38 C36 -178.2(2)
C41 C33 C38 C36 58.2(3)
C37 C33 C38 C36 -57.2(3)
C40 C35 C39 C34 -60.6(3)
C41 C35 C39 C34 59.9(3)
C37 C34 C39 C35 -60.4(3)
C42 C34 C39 C35 59.7(3)
C41 C35 C40 C36 -59.4(3)
C39 C35 C40 C36 61.0(3)
C42 C36 C40 C35 -60.3(3)
C38 C36 C40 C35 59.8(3)
C40 C35 C41 C33 59.9(3)
C39 C35 C41 C33 -60.6(3)
C11 C33 C41 C35 178.1(2)
C38 C33 C41 C35 -57.9(3)
C37 C33 C41 C35 58.3(3)
C38 C36 C42 C34 -60.5(3)
C40 C36 C42 C34 59.8(3)
C37 C34 C42 C36 60.6(3)
C39 C34 C42 C36 -59.8(3)
C19 C18 C44 C49 118.6(3)
C17 C18 C44 C49 -65.0(3)
C19 C18 C44 C48 -2.2(4)
C17 C18 C44 C48 174.3(3)
C19 C18 C44 C52 -120.9(3)
C17 C18 C44 C52 55.6(3)
C53 C45 C48 C44 -60.7(3)
C50 C45 C48 C44 60.4(3)
C18 C44 C48 C45 -177.6(2)
C49 C44 C48 C45 58.3(3)
C52 C44 C48 C45 -57.4(3)
C53 C47 C49 C44 60.3(3)
C51 C47 C49 C44 -59.6(3)
C18 C44 C49 C47 178.9(2)
C48 C44 C49 C47 -57.7(3)
C52 C44 C49 C47 57.4(3)
C51 C46 C50 C45 -59.9(3)
C52 C46 C50 C45 60.3(3)
C53 C45 C50 C46 60.8(3)
C48 C45 C50 C46 -60.0(3)
C50 C46 C51 C47 60.4(3)
C52 C46 C51 C47 -60.1(3)
C49 C47 C51 C46 60.1(3)
C53 C47 C51 C46 -60.6(3)
C51 C46 C52 C44 60.0(3)
C50 C46 C52 C44 -60.4(3)
C18 C44 C52 C46 178.8(2)
C49 C44 C52 C46 -57.7(3)
C48 C44 C52 C46 57.3(3)
C48 C45 C53 C47 59.6(3)
C50 C45 C53 C47 -61.4(3)
C49 C47 C53 C45 -59.7(3)
C51 C47 C53 C45 60.6(3)
C69 N2 C55 C56 56.7(3)
C62 N2 C55 C56 176.0(2)
U2 N2 C55 C56 -69.5(3)
N2 C55 C56 C61 -115.2(3)
N2 C55 C56 C57 65.0(3)
U2 O4 C57 C56 -49.8(4)
U2 O4 C57 C58 131.1(2)
C61 C56 C57 O4 177.1(3)
C55 C56 C57 O4 -3.1(4)
C61 C56 C57 C58 -3.7(4)
C55 C56 C57 C58 176.0(3)
O4 C57 C58 C59 -177.9(3)
C56 C57 C58 C59 3.0(4)
O4 C57 C58 C76 2.7(4)
C56 C57 C58 C76 -176.4(3)
C57 C58 C59 C60 0.3(4)
C76 C58 C59 C60 179.8(3)
C58 C59 C60 C61 -2.9(4)
C58 C59 C60 C86 176.8(3)
C59 C60 C61 C56 2.1(4)
C86 C60 C61 C56 -177.5(3)
C57 C56 C61 C60 1.1(4)
C55 C56 C61 C60 -178.7(3)
C69 N2 C62 C63 -52.9(3)
C55 N2 C62 C63 -170.2(2)
U2 N2 C62 C63 74.1(3)
N2 C62 C63 C68 123.2(3)
N2 C62 C63 C64 -59.0(4)
U2 O5 C64 C63 25.0(4)
U2 O5 C64 C65 -154.1(2)
C68 C63 C64 O5 -177.4(2)
C62 C63 C64 O5 4.8(4)
C68 C63 C64 C65 1.6(4)
C62 C63 C64 C65 -176.1(2)
O5 C64 C65 C66 177.5(2)
C63 C64 C65 C66 -1.5(4)
O5 C64 C65 C87 0.0(4)
C63 C64 C65 C87 -179.0(3)
C64 C65 C66 C67 -0.1(4)
C87 C65 C66 C67 177.6(3)
C65 C66 C67 C68 1.5(4)
C65 C66 C67 C97 -179.6(3)
C66 C67 C68 C63 -1.3(4)
C97 C67 C68 C63 179.8(3)
C64 C63 C68 C67 -0.2(4)
C62 C63 C68 C67 177.6(3)
C62 N2 C69 C70 83.5(3)
C55 N2 C69 C70 -161.6(2)
U2 N2 C69 C70 -39.0(3)
N2 C69 C70 C75 -128.7(3)
N2 C69 C70 C71 60.2(3)
U2 O6 C71 C72 118.6(2)
U2 O6 C71 C70 -60.8(3)
C75 C70 C71 O6 176.8(2)
C69 C70 C71 O6 -12.1(4)
C75 C70 C71 C72 -2.7(4)
C69 C70 C71 C72 168.5(2)
O6 C71 C72 C73 -177.0(2)
C70 C71 C72 C73 2.5(4)
O6 C71 C72 C98 7.8(4)
C70 C71 C72 C98 -172.7(2)
C71 C72 C73 C74 -0.5(4)
C98 C72 C73 C74 174.7(3)
C72 C73 C74 C75 -1.2(4)
C72 C73 C74 C108 179.9(3)
C71 C70 C75 C74 0.8(4)
C69 C70 C75 C74 -170.3(3)
C73 C74 C75 C70 1.0(4)
C108 C74 C75 C70 180.0(3)
C59 C58 C76 C84 -123.3(3)
C57 C58 C76 C84 56.1(4)
C59 C58 C76 C81 116.7(3)
C57 C58 C76 C81 -63.9(3)
C59 C58 C76 C80 -4.0(4)
C57 C58 C76 C80 175.4(3)
C85 C77 C80 C76 -59.6(3)
C82 C77 C80 C76 60.6(3)
C58 C76 C80 C77 -179.6(2)
C84 C76 C80 C77 -58.8(3)
C81 C76 C80 C77 58.3(3)
C85 C79 C81 C76 60.6(3)
C83 C79 C81 C76 -58.9(3)
C58 C76 C81 C79 177.9(2)
C84 C76 C81 C79 57.2(3)
C80 C76 C81 C79 -58.8(3)
C83 C78 C82 C77 -60.1(3)
C84 C78 C82 C77 59.5(3)
C85 C77 C82 C78 60.4(3)
C80 C77 C82 C78 -59.8(3)
C82 C78 C83 C79 59.9(3)
C84 C78 C83 C79 -60.3(3)
C85 C79 C83 C78 -58.9(3)
C81 C79 C83 C78 60.5(3)
C58 C76 C84 C78 -178.9(2)
C81 C76 C84 C78 -57.8(3)
C80 C76 C84 C78 58.7(3)
C83 C78 C84 C76 59.5(3)
C82 C78 C84 C76 -60.6(3)
C80 C77 C85 C79 60.2(3)
C82 C77 C85 C79 -60.3(3)
C83 C79 C85 C77 59.1(3)
C81 C79 C85 C77 -60.6(3)
C66 C65 C87 C95 129.7(3)
C64 C65 C87 C95 -52.8(3)
C66 C65 C87 C92 -109.8(3)
C64 C65 C87 C92 67.6(3)
C66 C65 C87 C91 8.1(4)
C64 C65 C87 C91 -174.5(3)
C93 C88 C91 C87 -59.0(3)
C96 C88 C91 C87 61.1(3)
C65 C87 C91 C88 -178.3(2)
C95 C87 C91 C88 57.8(3)
C92 C87 C91 C88 -59.7(3)
C94 C90 C92 C87 59.5(3)
C96 C90 C92 C87 -60.7(3)
C65 C87 C92 C90 -179.1(2)
C95 C87 C92 C90 -57.1(3)
C91 C87 C92 C90 59.2(3)
C96 C88 C93 C89 -61.6(3)
C91 C88 C93 C89 58.7(3)
C95 C89 C93 C88 -59.6(3)
C94 C89 C93 C88 60.7(3)
C96 C90 C94 C89 60.2(3)
C92 C90 C94 C89 -60.4(3)
C95 C89 C94 C90 60.2(3)
C93 C89 C94 C90 -60.0(3)
C93 C89 C95 C87 61.0(3)
C94 C89 C95 C87 -58.8(3)
C65 C87 C95 C89 176.5(2)
C92 C87 C95 C89 56.8(3)
C91 C87 C95 C89 -59.0(3)
C93 C88 C96 C90 61.6(3)
C91 C88 C96 C90 -59.4(3)
C94 C90 C96 C88 -60.9(3)
C92 C90 C96 C88 59.5(3)
C73 C72 C98 C106 6.7(4)
C71 C72 C98 C106 -178.3(2)
C73 C72 C98 C102 128.6(3)
C71 C72 C98 C102 -56.5(3)
C73 C72 C98 C103 -110.7(3)
C71 C72 C98 C103 64.3(3)
C104 C99 C102 C98 61.3(3)
C107 C99 C102 C98 -58.8(3)
C72 C98 C102 C99 176.3(2)
C106 C98 C102 C99 -59.4(3)
C103 C98 C102 C99 56.3(3)
C107 C101 C103 C98 59.8(3)
C105 C101 C103 C98 -60.7(3)
C72 C98 C103 C101 179.2(2)
C106 C98 C103 C101 58.8(3)
C102 C98 C103 C101 -56.9(3)
C105 C100 C104 C99 -60.8(3)
C106 C100 C104 C99 59.3(3)
C102 C99 C104 C100 -59.9(3)
C107 C99 C104 C100 60.3(3)
C104 C100 C105 C101 59.5(3)
C106 C100 C105 C101 -61.3(3)
C107 C101 C105 C100 -58.5(3)
C103 C101 C105 C100 61.1(3)
C105 C100 C106 C98 61.1(3)
C104 C100 C106 C98 -59.7(3)
C72 C98 C106 C100 -176.2(2)
C102 C98 C106 C100 58.1(3)
C103 C98 C106 C100 -58.7(3)
C105 C101 C107 C99 58.3(3)
C103 C101 C107 C99 -61.0(3)
C104 C99 C107 C101 -59.2(3)
C102 C99 C107 C101 60.8(3)
C109 O7 C110 C111 -85.0(3)
U1 O7 C110 C111 106.2(2)
C112 O8 C111 C110 -71.7(3)
U2 O8 C111 C110 107.8(2)
O7 C110 C111 O8 -73.2(3)
C113 O9 C114 C115 -175.6(5)
C116 O10A C115 O10 63.7(13)
C116 O10A C115 C114 150.8(8)
C116 O10 C115 O10A -66.0(10)
C116 O10 C115 C114 -179.8(6)
O9 C114 C115 O10A 0.6(16)
O9 C114 C115 O10 38.5(10)
C115 O10 C116 O10A 58.6(8)
C115 O10A C116 O10 -69.8(13)
C121 O12 C118 C122 142.2(6)
C117 O12 C118 C122 -170.3(5)
C121 O12 C118 C119 -172.0(5)
C117 O12 C118 C119 -124.6(6)
C120 O13 C119 C118 -175.1(5)
O12 C118 C119 O13 -89.8(6)
C122 C118 C119 O13 6.2(5)
C119 O13 C120 O14 -15.2(5)
C122 O14 C120 O13 10.9(5)
C120 O14 C122 C118 171.0(4)
O12 C118 C122 O14 87.6(5)
C119 C118 C122 O14 -10.7(6)
